data_7040868
loop_
_publ_author_name
'Zhang, Lei'
'Chimamkpam, Theresa'
'Onet, Camelia I.'
'Zhu, Nianyong'
'Cl\'erac, Rodolphe'
'Schmitt, Wolfgang'

_publ_section_title
;
 Anion-directed supramolecular chemistry modulating the magnetic
 properties of nanoscopic Mn coordination clusters: from polynuclear
 high-spin complexes to SMMs.
;
_journal_issue 44
_journal_name_full 'Dalton transactions (Cambridge, England : 2003)'
_journal_page_first 17705
_journal_page_last 17713
_journal_paper_doi 10.1039/c6dt02642g
_journal_volume 45
_journal_year 2016
_chemical_formula_sum 'C126 H232 Cl5 Mn19 N18 O65 P18'
_chemical_formula_weight 4817.85
_chemical_name_systematic
;
 ?
;
_space_group_crystal_system monoclinic
_space_group_IT_number 14
_space_group_name_Hall '-P 2ybc'
_space_group_name_H-M_alt 'P 1 21/c 1'
_symmetry_space_group_name_Hall '-P 2ybc'
_symmetry_space_group_name_H-M 'P 1 21/c 1'
_atom_sites_solution_hydrogens geom
_atom_sites_solution_primary direct
_atom_sites_solution_secondary difmap
_audit_creation_method SHELXL-2014/7
_audit_update_record
;
2016-10-05 deposited with the CCDC.
2016-10-11 downloaded from the CCDC.
;
_cell_angle_alpha 90
_cell_angle_beta 111.77(3)
_cell_angle_gamma 90
_cell_formula_units_Z 4
_cell_length_a 25.261(5)
_cell_length_b 29.077(6)
_cell_length_c 30.460(6)
_cell_measurement_reflns_used 6543
_cell_measurement_temperature 150(2)
_cell_measurement_theta_max 27.5560
_cell_measurement_theta_min 2.7860
_cell_volume 20778(8)
_computing_cell_refinement 'Bruker SMART'
_computing_data_collection 'Bruker SMART'
_computing_data_reduction 'Bruker SAINT'
_computing_molecular_graphics 'SHELXL-97 (Sheldrick, 1997)'
_computing_publication_material 'SHELXL-97 (Sheldrick, 1997)'
_computing_structure_refinement 'SHELXL-2014/7 (Sheldrick, 2014)'
_computing_structure_solution 'SHELXS-97 (Sheldrick, 1990)'
_diffrn_ambient_temperature 150(2)
_diffrn_measured_fraction_theta_full 0.996
_diffrn_measured_fraction_theta_max 0.996
_diffrn_measurement_device_type 'CCD area detector'
_diffrn_radiation_type MoK\a
_diffrn_radiation_wavelength 0.71073
_diffrn_reflns_av_R_equivalents 0.0945
_diffrn_reflns_av_unetI/netI 0.1088
_diffrn_reflns_Laue_measured_fraction_full 0.996
_diffrn_reflns_Laue_measured_fraction_max 0.996
_diffrn_reflns_limit_h_max 27
_diffrn_reflns_limit_h_min -30
_diffrn_reflns_limit_k_max 34
_diffrn_reflns_limit_k_min -34
_diffrn_reflns_limit_l_max 36
_diffrn_reflns_limit_l_min -34
_diffrn_reflns_number 120476
_diffrn_reflns_point_group_measured_fraction_full 0.996
_diffrn_reflns_point_group_measured_fraction_max 0.996
_diffrn_reflns_theta_full 25.047
_diffrn_reflns_theta_max 25.047
_diffrn_reflns_theta_min 0.868
_exptl_absorpt_coefficient_mu 1.390
_exptl_absorpt_correction_T_max 0.907
_exptl_absorpt_correction_T_min 0.847
_exptl_absorpt_correction_type multi-scan
_exptl_absorpt_process_details SADABS
_exptl_crystal_colour red
_exptl_crystal_density_diffrn 1.540
_exptl_crystal_density_method 'not measured'
_exptl_crystal_description block
_exptl_crystal_F_000 9856
_exptl_crystal_size_max 0.14
_exptl_crystal_size_mid 0.10
_exptl_crystal_size_min 0.07
_refine_diff_density_max 4.077
_refine_diff_density_min -0.948
_refine_diff_density_rms 0.157
_refine_ls_extinction_method none
_refine_ls_goodness_of_fit_ref 1.114
_refine_ls_hydrogen_treatment constr
_refine_ls_matrix_type full
_refine_ls_number_parameters 2116
_refine_ls_number_reflns 36656
_refine_ls_number_restraints 30
_refine_ls_restrained_S_all 1.114
_refine_ls_R_factor_all 0.1440
_refine_ls_R_factor_gt 0.0984
_refine_ls_shift/su_max 0.003
_refine_ls_shift/su_mean 0.000
_refine_ls_structure_factor_coef Fsqd
_refine_ls_weighting_details 'w=1/[\s^2^(Fo^2^)+(0.0640P)^2^+220.4016P] where P=(Fo^2^+2Fc^2^)/3'
_refine_ls_weighting_scheme calc
_refine_ls_wR_factor_gt 0.2015
_refine_ls_wR_factor_ref 0.2188
_reflns_Friedel_coverage 0.000
_reflns_number_gt 24749
_reflns_number_total 36656
_reflns_threshold_expression 'I > 2\s(I)'
_cod_data_source_file c6dt02642g2.cif
_cod_data_source_block II
_cod_depositor_comments 'Adding full bibliography for 7040867--7040870.cif.'
_cod_database_code 7040868
_shelx_shelxl_version_number 2014/7
_shelx_space_group_comment
;
The symmetry employed for this shelxl refinement is uniquely defined
by the following loop, which should always be used as a source of
symmetry information in preference to the above space-group names.
They are only intended as comments.
;
_platon_squeeze_void_probe_radius 1.20

loop_
_space_group_symop_operation_xyz
'x, y, z'
'-x, y+1/2, -z+1/2'
'-x, -y, -z'
'x, -y-1/2, z-1/2'

loop_
_atom_site_label
_atom_site_type_symbol
_atom_site_fract_x
_atom_site_fract_y
_atom_site_fract_z
_atom_site_U_iso_or_equiv
_atom_site_adp_type
_atom_site_occupancy
_atom_site_site_symmetry_order
_atom_site_calc_flag
_atom_site_refinement_flags_posn
_atom_site_refinement_flags_adp
_atom_site_refinement_flags_occupancy
Mn1 Mn 0.43594(6) 0.06655(5) 0.41789(6) 0.0321(4) Uani 1 1 d . . .
Mn2 Mn 0.56265(6) -0.04217(5) 0.43915(6) 0.0357(4) Uani 1 1 d . . .
Mn3 Mn 0.59810(6) 0.07129(5) 0.54028(6) 0.0346(4) Uani 1 1 d . . .
Mn4 Mn 0.54993(6) 0.09845(5) 0.00817(5) 0.0187(3) Uani 1 1 d . . .
Mn5 Mn 0.61187(6) -0.04069(5) -0.00267(5) 0.0189(3) Uani 1 1 d . . .
Mn6 Mn 0.54811(6) -0.00911(5) 0.10988(5) 0.0187(3) Uani 1 1 d . . .
Mn7 Mn 0.06486(7) 0.69513(5) 0.02985(5) 0.0272(4) Uani 1 1 d . . .
Mn8 Mn 0.06505(6) 0.71374(5) -0.12384(5) 0.0164(3) Uani 1 1 d . . .
Mn9 Mn -0.04607(6) 0.65071(5) -0.12842(5) 0.0202(3) Uani 1 1 d . . .
Mn10 Mn -0.13374(6) 0.83145(5) -0.20004(4) 0.0155(3) Uani 1 1 d . . .
Mn11 Mn -0.15551(6) 0.70761(5) -0.11216(5) 0.0167(3) Uani 1 1 d . . .
Mn12 Mn -0.05519(5) 0.88226(4) -0.10419(5) 0.0146(3) Uani 1 1 d . . .
Mn13 Mn -0.04159(6) 0.76156(5) -0.10476(5) 0.0165(3) Uani 1 1 d . . .
Mn14 Mn 0.02645(6) 0.82083(5) -0.01435(4) 0.0158(3) Uani 1 1 d . . .
Mn15 Mn -0.12946(6) 0.72051(5) -0.20749(4) 0.0168(3) Uani 1 1 d . . .
Mn16 Mn -0.16247(5) 0.82151(5) -0.10637(5) 0.0152(3) Uani 1 1 d . . .
Mn17 Mn -0.02134(5) 0.78150(5) -0.20469(4) 0.0156(3) Uani 1 1 d . . .
Mn18 Mn 0.05962(6) 0.82857(5) -0.10494(5) 0.0159(3) Uani 1 1 d . . .
Mn19 Mn -0.08047(6) 0.75912(5) -0.01805(5) 0.0159(3) Uani 1 1 d . . .
P1 P 0.56640(11) 0.06602(9) 0.42867(11) 0.0350(7) Uani 1 1 d . . .
P2 P 0.43158(12) -0.03277(9) 0.37328(11) 0.0364(7) Uani 1 1 d . . .
P3 P 0.34490(11) 0.02653(9) 0.45752(11) 0.0349(7) Uani 1 1 d . . .
P4 P 0.48088(11) 0.12449(9) 0.51313(11) 0.0310(7) Uani 1 1 d . . .
P5 P 0.64538(10) 0.03373(8) 0.07963(8) 0.0192(5) Uani 1 1 d . . .
P6 P 0.42386(11) 0.10257(8) -0.06823(8) 0.0193(5) Uani 1 1 d . . .
P7 P 0.57982(11) 0.04575(9) -0.07154(8) 0.0206(5) Uani 1 1 d . . .
P8 P 0.49068(11) 0.08990(8) 0.08346(8) 0.0204(5) Uani 1 1 d . . .
P9 P -0.05471(11) 0.64691(8) -0.02273(9) 0.0220(6) Uani 1 1 d . . .
P10 P 0.13480(10) 0.75467(8) -0.01615(8) 0.0193(5) Uani 1 1 d . . .
P11 P 0.06754(12) 0.60528(9) -0.13015(10) 0.0289(6) Uani 1 1 d . . .
P12 P -0.13464(10) 0.78395(9) -0.28644(8) 0.0195(5) Uani 1 1 d . . .
P13 P 0.10508(10) 0.78734(8) -0.17461(8) 0.0188(5) Uani 1 1 d . . .
P14 P 0.02093(11) 0.77436(9) 0.07355(8) 0.0222(6) Uani 1 1 d . . .
P15 P 0.06243(10) 0.91063(8) -0.04521(8) 0.0179(5) Uani 1 1 d . . .
P16 P -0.17096(11) 0.63153(9) -0.18335(9) 0.0236(6) Uani 1 1 d . . .
P17 P -0.20923(10) 0.75785(8) -0.05363(8) 0.0185(5) Uani 1 1 d . . .
P18 P -0.17543(10) 0.90987(8) -0.15920(8) 0.0176(5) Uani 1 1 d . . .
Cl1 Cl 0.5000 0.0000 0.5000 0.0400(10) Uani 1 2 d S . P
Cl2 Cl 0.5000 0.0000 0.0000 0.0265(8) Uani 1 2 d S . P
Cl3 Cl -0.03175(9) 0.87046(7) -0.18494(7) 0.0195(5) Uani 1 1 d . . .
Cl4 Cl -0.20916(9) 0.77067(8) -0.18906(7) 0.0196(5) Uani 1 1 d . . .
Cl5 Cl -0.03087(10) 0.69253(8) -0.20979(8) 0.0233(5) Uani 1 1 d . . .
Cl6 Cl -0.08343(9) 0.85867(7) -0.03096(7) 0.0183(5) Uani 1 1 d . . .
O1 O 0.3701(3) 0.0393(3) 0.5084(4) 0.092(4) Uani 1 1 d . . .
O2 O 0.3691(3) 0.0552(4) 0.4290(5) 0.140(7) Uani 1 1 d . . .
O3 O 0.5217(5) 0.0503(3) 0.1121(3) 0.079(4) Uani 1 1 d . . .
O4 O -0.0878(2) 0.7766(2) -0.1897(2) 0.0167(13) Uani 1 1 d . . .
O5 O -0.0016(2) 0.83327(19) -0.08224(18) 0.0120(12) Uani 1 1 d . . .
O6 O -0.1001(2) 0.70339(19) -0.14149(19) 0.0139(13) Uani 1 1 d . . .
O7 O -0.2137(3) 0.7168(2) -0.0875(2) 0.0182(14) Uani 1 1 d . . .
O8 O -0.1213(2) 0.76555(19) -0.08630(19) 0.0135(13) Uani 1 1 d . . .
O9 O -0.0119(2) 0.7640(2) -0.02829(19) 0.0171(13) Uani 1 1 d . . .
O10 O -0.1997(2) 0.8785(2) -0.1302(2) 0.0190(14) Uani 1 1 d . . .
O11 O 0.0234(2) 0.77266(19) -0.1374(2) 0.0145(13) Uani 1 1 d . . .
O12 O 0.0015(3) 0.9266(2) -0.0752(2) 0.0207(14) Uani 1 1 d . . .
O13 O -0.1536(3) 0.7576(2) -0.0109(2) 0.0220(14) Uani 1 1 d . . .
O14 O -0.1083(2) 0.83520(19) -0.13382(19) 0.0127(12) Uani 1 1 d . . .
O15 O -0.0381(3) 0.6236(2) -0.0606(2) 0.0271(16) Uani 1 1 d . . .
O16 O 0.0470(3) 0.7912(2) -0.2162(2) 0.0218(14) Uani 1 1 d . . .
O17 O -0.1111(3) 0.6120(2) -0.1606(2) 0.0260(15) Uani 1 1 d . . .
O18 O 0.0624(2) 0.8805(2) -0.0039(2) 0.0194(14) Uani 1 1 d . . .
O19 O 0.1111(2) 0.8251(2) -0.1373(2) 0.0189(14) Uani 1 1 d . . .
O20 O 0.0957(2) 0.7956(2) -0.0358(2) 0.0190(14) Uani 1 1 d . . .
O21 O 0.3494(3) -0.0238(2) 0.4511(2) 0.0277(16) Uani 1 1 d . . .
O22 O -0.1150(2) 0.9263(2) -0.1305(2) 0.0190(14) Uani 1 1 d . . .
O23 O 0.0887(2) 0.8863(2) -0.0771(2) 0.0189(14) Uani 1 1 d . . .
O24 O 0.0111(3) 0.6945(2) -0.0991(2) 0.0188(14) Uani 1 1 d . . .
O25 O 0.0420(3) 0.8139(2) 0.0513(2) 0.0234(15) Uani 1 1 d . . .
O26 O 0.1138(2) 0.7390(2) -0.1531(2) 0.0200(14) Uani 1 1 d . . .
O27 O -0.1914(3) 0.6538(2) -0.1461(2) 0.0251(15) Uani 1 1 d . . .
O28 O -0.0939(3) 0.6877(2) -0.0440(2) 0.0226(15) Uani 1 1 d . . .
O30 O -0.2173(2) 0.8039(2) -0.0807(2) 0.0169(13) Uani 1 1 d . . .
O31 O 0.1286(3) 0.7190(2) -0.0549(2) 0.0257(15) Uani 1 1 d . . .
O32 O -0.1535(3) 0.7381(2) -0.2721(2) 0.0214(14) Uani 1 1 d . . .
O33 O 0.5224(3) 0.1103(2) 0.0561(3) 0.040(2) Uani 1 1 d . . .
O34 O 0.0911(3) 0.6530(2) -0.1305(2) 0.0244(15) Uani 1 1 d . . .
O35 O -0.0430(3) 0.7643(2) 0.0481(2) 0.0232(15) Uani 1 1 d . . .
O36 O -0.0695(3) 0.7868(2) -0.2705(2) 0.0220(15) Uani 1 1 d . . .
O37 O -0.1579(2) 0.8247(2) -0.2663(2) 0.0178(14) Uani 1 1 d . . .
O38 O 0.0562(3) 0.7310(2) 0.0771(2) 0.0293(16) Uani 1 1 d . . .
O40 O -0.1783(2) 0.8850(2) -0.2051(2) 0.0169(13) Uani 1 1 d . . .
O41 O -0.0024(3) 0.6622(2) 0.0199(2) 0.0273(16) Uani 1 1 d . . .
O42 O 0.0049(3) 0.6046(2) -0.1357(2) 0.0260(15) Uani 1 1 d . . .
O44 O 0.5221(3) 0.0332(3) -0.1058(2) 0.0374(19) Uani 1 1 d . . .
O45 O -0.1739(3) 0.6665(2) -0.2224(2) 0.0222(15) Uani 1 1 d . . .
O46 O 0.1225(3) 0.7338(2) 0.0254(2) 0.0285(16) Uani 1 1 d . . .
O47 O 0.5051(3) 0.0773(3) 0.4111(2) 0.0329(17) Uani 1 1 d . . .
O48 O 0.4270(4) 0.0675(3) -0.1034(2) 0.055(3) Uani 1 1 d . . .
O50 O 0.1035(3) 0.5802(3) -0.0831(3) 0.047(2) Uani 1 1 d . . .
O53 O 0.5434(4) 0.1170(3) 0.5307(6) 0.138(7) Uani 1 1 d . . .
O54 O 0.5769(6) 0.0839(3) -0.0393(4) 0.107(5) Uani 1 1 d . . .
O55 O 0.6163(3) 0.0755(2) 0.0532(3) 0.057(3) Uani 1 1 d . . .
O59 O 0.4038(3) -0.0608(3) 0.3996(3) 0.051(2) Uani 1 1 d . . .
O61 O 0.6516(3) -0.0025(3) 0.0470(3) 0.053(3) Uani 1 1 d . . .
O64 O 0.4536(4) 0.0996(2) 0.5417(3) 0.057(3) Uani 1 1 d . . .
O71 O 0.4219(6) 0.0175(3) 0.3758(4) 0.130(7) Uani 1 1 d . . .
O72 O 0.3907(4) 0.0852(3) -0.0404(4) 0.078(4) Uani 1 1 d . . .
O76 O 0.6110(3) 0.0053(4) -0.0449(3) 0.070(3) Uani 1 1 d . . .
O77 O 0.4528(4) 0.1137(2) 0.4622(3) 0.050(2) Uani 1 1 d . . .
O86 O 0.4314(3) 0.0779(4) 0.0531(4) 0.086(4) Uani 1 1 d . . .
O90 O 0.1171(3) 0.6489(3) 0.0848(3) 0.051(2) Uani 1 1 d . . .
O92 O 0.4938(3) -0.0430(4) 0.3885(3) 0.080(4) Uani 1 1 d . . .
O93 O 0.4818(4) 0.1188(3) -0.0377(3) 0.073(3) Uani 1 1 d . . .
O97 O 0.6166(4) 0.0159(5) 0.1107(2) 0.099(5) Uani 1 1 d . . .
O100 O 0.5771(5) 0.0168(3) 0.4217(5) 0.111(5) Uani 1 1 d . . .
O101 O 0.5967(5) 0.0796(4) 0.4786(3) 0.118(6) Uani 1 1 d . . .
N1 N 0.3891(4) 0.1162(3) 0.3610(3) 0.038(2) Uani 1 1 d . . .
N2 N 0.6096(4) -0.0785(3) 0.3988(3) 0.044(3) Uani 1 1 d . . .
N3 N 0.6721(3) 0.1197(3) 0.5698(3) 0.032(2) Uani 1 1 d . . .
N4 N 0.5886(3) 0.1685(3) 0.0140(3) 0.0228(18) Uani 1 1 d . . .
N5 N 0.6933(4) -0.0692(3) -0.0038(3) 0.028(2) Uani 1 1 d . . .
N6 N 0.5794(3) -0.0159(3) 0.1888(3) 0.0226(18) Uani 1 1 d . . .
C1 C 0.4000(5) -0.0482(4) 0.3115(4) 0.043(3) Uani 1 1 d . . .
C2 C -0.1656(4) 0.7863(4) -0.3504(3) 0.027(2) Uani 1 1 d . . .
C3 C 0.6408(4) 0.2535(3) 0.0224(4) 0.032(3) Uani 1 1 d . . .
H3A H 0.6594 0.2824 0.0252 0.038 Uiso 1 1 calc R U .
C4 C 0.7264(5) 0.1734(4) 0.6279(4) 0.043(3) Uani 1 1 d . . .
H4A H 0.7302 0.1922 0.6544 0.052 Uiso 1 1 calc R U .
C5 C 0.1607(4) 0.7569(4) -0.2302(4) 0.035(3) Uani 1 1 d . . .
H5A H 0.1679 0.7281 -0.2122 0.052 Uiso 1 1 calc R U .
H5B H 0.1236 0.7552 -0.2563 0.052 Uiso 1 1 calc R U .
H5C H 0.1906 0.7617 -0.2429 0.052 Uiso 1 1 calc R U .
C7 C 0.3370(4) 0.1085(4) 0.3313(3) 0.027(2) Uani 1 1 d . . .
H7A H 0.3216 0.0786 0.3313 0.033 Uiso 1 1 calc R U .
C8 C 0.2237(4) 0.7989(4) -0.0281(4) 0.044(3) Uani 1 1 d . . .
H8A H 0.2217 0.7762 -0.0525 0.067 Uiso 1 1 calc R U .
H8B H 0.1970 0.8240 -0.0422 0.067 Uiso 1 1 calc R U .
H8C H 0.2626 0.8111 -0.0142 0.067 Uiso 1 1 calc R U .
C9 C 0.6783(5) 0.1470(4) 0.6064(4) 0.043(3) Uani 1 1 d . . .
H9A H 0.6483 0.1485 0.6182 0.051 Uiso 1 1 calc R U .
C10 C 0.2471(4) 0.7348(4) 0.0315(4) 0.037(3) Uani 1 1 d . . .
H10A H 0.2453 0.7134 0.0061 0.056 Uiso 1 1 calc R U .
H10B H 0.2863 0.7458 0.0471 0.056 Uiso 1 1 calc R U .
H10C H 0.2350 0.7191 0.0546 0.056 Uiso 1 1 calc R U .
C11 C 0.6423(5) 0.2302(4) 0.0613(4) 0.045(3) Uani 1 1 d . . .
H11A H 0.6605 0.2432 0.0918 0.054 Uiso 1 1 calc R U .
C12 C -0.1445(5) 0.8290(4) -0.3666(3) 0.042(3) Uani 1 1 d . . .
H12A H -0.1561 0.8562 -0.3533 0.064 Uiso 1 1 calc R U .
H12B H -0.1029 0.8281 -0.3558 0.064 Uiso 1 1 calc R U .
H12C H -0.1609 0.8307 -0.4011 0.064 Uiso 1 1 calc R U .
C012 C 0.6640(6) -0.0711(6) 0.4086(5) 0.074(5) Uani 1 1 d . . .
H01A H 0.6809 -0.0450 0.4273 0.089 Uiso 1 1 calc R U .
C13 C 0.0783(4) 0.9904(4) 0.0058(4) 0.037(3) Uani 1 1 d . . .
H13A H 0.0406 1.0004 -0.0160 0.055 Uiso 1 1 calc R U .
H13B H 0.0740 0.9725 0.0315 0.055 Uiso 1 1 calc R U .
H13C H 0.1020 1.0175 0.0190 0.055 Uiso 1 1 calc R U .
C14 C 0.2688(4) 0.0401(4) 0.4366(5) 0.043(3) Uani 1 1 d . . .
C15 C 0.1120(5) 0.9886(4) -0.0614(4) 0.043(3) Uani 1 1 d . . .
H15A H 0.0741 0.9991 -0.0823 0.064 Uiso 1 1 calc R U .
H15B H 0.1365 1.0154 -0.0486 0.064 Uiso 1 1 calc R U .
H15C H 0.1288 0.9695 -0.0794 0.064 Uiso 1 1 calc R U .
C16 C -0.3234(4) 0.7543(4) -0.0761(4) 0.037(3) Uani 1 1 d . . .
H16A H -0.3244 0.7302 -0.0988 0.055 Uiso 1 1 calc R U .
H16B H -0.3554 0.7501 -0.0657 0.055 Uiso 1 1 calc R U .
H16C H -0.3264 0.7845 -0.0912 0.055 Uiso 1 1 calc R U .
C17 C 0.4708(4) 0.1854(3) 0.5201(4) 0.036(3) Uani 1 1 d . . .
C18 C -0.2177(6) 0.5494(4) -0.1741(4) 0.046(3) Uani 1 1 d . . .
H18A H -0.2292 0.5636 -0.1499 0.070 Uiso 1 1 calc R U .
H18B H -0.2438 0.5241 -0.1892 0.070 Uiso 1 1 calc R U .
H18C H -0.1788 0.5374 -0.1595 0.070 Uiso 1 1 calc R U .
C19 C 0.4081(5) 0.1947(4) 0.5034(4) 0.042(3) Uani 1 1 d . . .
H19A H 0.3900 0.1859 0.4701 0.062 Uiso 1 1 calc R U .
H19B H 0.3915 0.1767 0.5224 0.062 Uiso 1 1 calc R U .
H19C H 0.4017 0.2275 0.5069 0.062 Uiso 1 1 calc R U .
C20 C 0.3030(5) 0.1402(5) 0.3003(4) 0.045(3) Uani 1 1 d . . .
H20A H 0.2652 0.1327 0.2801 0.054 Uiso 1 1 calc R U .
C21 C 0.2402(4) 0.0114(4) 0.4623(4) 0.043(3) Uani 1 1 d . . .
H21A H 0.2576 0.0176 0.4963 0.065 Uiso 1 1 calc R U .
H21B H 0.1995 0.0190 0.4509 0.065 Uiso 1 1 calc R U .
H21C H 0.2448 -0.0213 0.4565 0.065 Uiso 1 1 calc R U .
C22 C 0.7166(4) 0.0515(3) 0.1178(3) 0.025(2) Uani 1 1 d . . .
C23 C 0.3851(4) 0.1514(3) -0.1017(3) 0.029(2) Uani 1 1 d . . .
C24 C 0.6214(4) 0.0678(3) -0.1047(3) 0.023(2) Uani 1 1 d . . .
C25 C 0.4856(4) 0.1335(3) 0.1245(3) 0.027(2) Uani 1 1 d . . .
C26 C 0.5866(4) 0.1917(3) -0.0237(4) 0.027(2) Uani 1 1 d . . .
H26A H 0.5668 0.1786 -0.0540 0.032 Uiso 1 1 calc R U .
C27 C 0.6119(5) 0.2345(3) -0.0214(4) 0.036(3) Uani 1 1 d . . .
H27A H 0.6093 0.2503 -0.0495 0.043 Uiso 1 1 calc R U .
C28 C 0.5917(7) 0.1085(5) -0.1334(6) 0.083(6) Uani 1 1 d . . .
H28A H 0.5535 0.0995 -0.1548 0.124 Uiso 1 1 calc R U .
H28B H 0.5887 0.1329 -0.1122 0.124 Uiso 1 1 calc R U .
H28C H 0.6136 0.1198 -0.1519 0.124 Uiso 1 1 calc R U .
C29 C 0.7002(6) -0.0761(3) -0.0442(4) 0.043(3) Uani 1 1 d . . .
H29A H 0.6696 -0.0699 -0.0731 0.052 Uiso 1 1 calc R U .
C30 C 0.6098(5) 0.0168(4) 0.2178(4) 0.036(3) Uani 1 1 d . . .
H30A H 0.6228 0.0422 0.2049 0.043 Uiso 1 1 calc R U .
C31 C 0.5641(5) -0.0520(4) 0.2076(4) 0.036(3) Uani 1 1 d . . .
H31A H 0.5441 -0.0762 0.1873 0.043 Uiso 1 1 calc R U .
C32 C -0.2610(4) 0.7038(3) -0.0092(3) 0.024(2) Uani 1 1 d . . .
H32A H -0.2248 0.7028 0.0180 0.035 Uiso 1 1 calc R U .
H32B H -0.2926 0.6988 0.0016 0.035 Uiso 1 1 calc R U .
H32C H -0.2613 0.6795 -0.0317 0.035 Uiso 1 1 calc R U .
C33 C -0.2678(4) 0.7514(3) -0.0338(3) 0.021(2) Uani 1 1 d . . .
C34 C -0.2198(5) 0.5857(4) -0.2119(4) 0.037(3) Uani 1 1 d . . .
C35 C 0.0157(6) 0.7515(4) 0.1583(4) 0.047(3) Uani 1 1 d . . .
H35A H -0.0243 0.7429 0.1414 0.071 Uiso 1 1 calc R U .
H35B H 0.0403 0.7252 0.1589 0.071 Uiso 1 1 calc R U .
H35C H 0.0213 0.7603 0.1908 0.071 Uiso 1 1 calc R U .
C37 C 0.2079(4) 0.7756(3) 0.0107(3) 0.025(2) Uani 1 1 d . . .
C38 C 0.1652(4) 0.9444(4) 0.0116(4) 0.035(3) Uani 1 1 d . . .
H38A H 0.1616 0.9264 0.0376 0.053 Uiso 1 1 calc R U .
H38B H 0.1820 0.9252 -0.0063 0.053 Uiso 1 1 calc R U .
H38C H 0.1897 0.9711 0.0245 0.053 Uiso 1 1 calc R U .
C39 C 0.1067(4) 0.9606(3) -0.0208(3) 0.023(2) Uani 1 1 d . . .
C40 C 0.1607(4) 0.7971(3) -0.1976(3) 0.023(2) Uani 1 1 d . . .
C41 C 0.2179(4) 0.7978(4) -0.1562(3) 0.028(2) Uani 1 1 d . . .
H41A H 0.2238 0.7684 -0.1395 0.042 Uiso 1 1 calc R U .
H41B H 0.2486 0.8028 -0.1681 0.042 Uiso 1 1 calc R U .
H41C H 0.2181 0.8228 -0.1345 0.042 Uiso 1 1 calc R U .
C42 C 0.1497(5) 0.8418(4) -0.2244(4) 0.043(3) Uani 1 1 d . . .
H42A H 0.1127 0.8403 -0.2507 0.064 Uiso 1 1 calc R U .
H42B H 0.1494 0.8671 -0.2032 0.064 Uiso 1 1 calc R U .
H42C H 0.1798 0.8471 -0.2369 0.064 Uiso 1 1 calc R U .
C43 C -0.2826(4) 0.9455(4) -0.1961(4) 0.037(3) Uani 1 1 d . . .
H43A H -0.2895 0.9259 -0.2239 0.056 Uiso 1 1 calc R U .
H43B H -0.2916 0.9283 -0.1721 0.056 Uiso 1 1 calc R U .
H43C H -0.3069 0.9729 -0.2053 0.056 Uiso 1 1 calc R U .
C44 C -0.2204(4) 0.9600(3) -0.1762(3) 0.026(2) Uani 1 1 d . . .
C45 C -0.2090(5) 0.9905(4) -0.1328(4) 0.039(3) Uani 1 1 d . . .
H45A H -0.1688 0.9997 -0.1202 0.059 Uiso 1 1 calc R U .
H45B H -0.2331 1.0180 -0.1418 0.059 Uiso 1 1 calc R U .
H45C H -0.2178 0.9735 -0.1086 0.059 Uiso 1 1 calc R U .
C46 C 0.0306(4) 0.7915(4) 0.1334(4) 0.033(3) Uani 1 1 d . . .
C47 C 0.5970(4) 0.1004(4) 0.3940(4) 0.036(3) Uani 1 1 d . . .
C48 C 0.7632(4) 0.1438(4) 0.5726(5) 0.044(3) Uani 1 1 d . . .
H48A H 0.7924 0.1420 0.5600 0.052 Uiso 1 1 calc R U .
C49 C 0.7691(4) 0.1714(4) 0.6098(4) 0.039(3) Uani 1 1 d . . .
H49A H 0.8025 0.1895 0.6235 0.046 Uiso 1 1 calc R U .
C50 C -0.0923(5) 0.6080(3) 0.0013(4) 0.032(3) Uani 1 1 d . . .
C51 C -0.1071(5) 0.6337(4) 0.0395(4) 0.043(3) Uani 1 1 d . . .
H51A H -0.0718 0.6436 0.0648 0.064 Uiso 1 1 calc R U .
H51B H -0.1306 0.6606 0.0254 0.064 Uiso 1 1 calc R U .
H51C H -0.1282 0.6131 0.0526 0.064 Uiso 1 1 calc R U .
C52 C -0.1466(5) 0.5920(4) -0.0387(4) 0.048(3) Uani 1 1 d . . .
H52A H -0.1364 0.5757 -0.0627 0.071 Uiso 1 1 calc R U .
H52B H -0.1679 0.5712 -0.0259 0.071 Uiso 1 1 calc R U .
H52C H -0.1703 0.6187 -0.0532 0.071 Uiso 1 1 calc R U .
C53 C -0.0543(5) 0.5661(4) 0.0242(4) 0.041(3) Uani 1 1 d . . .
H53A H -0.0197 0.5766 0.0497 0.062 Uiso 1 1 calc R U .
H53B H -0.0753 0.5451 0.0370 0.062 Uiso 1 1 calc R U .
H53C H -0.0440 0.5500 0.0003 0.062 Uiso 1 1 calc R U .
C54 C -0.2302(4) 0.7876(4) -0.3656(3) 0.039(3) Uani 1 1 d . . .
H54A H -0.2433 0.7596 -0.3549 0.059 Uiso 1 1 calc R U .
H54B H -0.2412 0.8146 -0.3517 0.059 Uiso 1 1 calc R U .
H54C H -0.2476 0.7895 -0.4002 0.059 Uiso 1 1 calc R U .
C55 C -0.1481(6) 0.7442(4) -0.3705(4) 0.051(3) Uani 1 1 d . . .
H55A H -0.1620 0.7166 -0.3598 0.076 Uiso 1 1 calc R U .
H55B H -0.1645 0.7457 -0.4051 0.076 Uiso 1 1 calc R U .
H55C H -0.1064 0.7431 -0.3598 0.076 Uiso 1 1 calc R U .
C56 C -0.2057(5) 0.9854(4) -0.2145(4) 0.040(3) Uani 1 1 d . . .
H56A H -0.1656 0.9947 -0.2017 0.060 Uiso 1 1 calc R U .
H56B H -0.2123 0.9649 -0.2416 0.060 Uiso 1 1 calc R U .
H56C H -0.2299 1.0127 -0.2248 0.060 Uiso 1 1 calc R U .
C57 C 0.0767(5) 0.5725(4) -0.1772(4) 0.042(3) Uani 1 1 d . . .
C58 C 0.0923(5) 0.8064(4) 0.1582(4) 0.042(3) Uani 1 1 d . . .
H58A H 0.1004 0.8323 0.1411 0.063 Uiso 1 1 calc R U .
H58B H 0.0986 0.8158 0.1906 0.063 Uiso 1 1 calc R U .
H58C H 0.1176 0.7806 0.1588 0.063 Uiso 1 1 calc R U .
C59 C -0.2649(5) 0.7884(4) 0.0022(4) 0.039(3) Uani 1 1 d . . .
H59A H -0.2287 0.7859 0.0291 0.058 Uiso 1 1 calc R U .
H59B H -0.2676 0.8188 -0.0125 0.058 Uiso 1 1 calc R U .
H59C H -0.2966 0.7844 0.0130 0.058 Uiso 1 1 calc R U .
C60 C 0.5860(6) -0.1158(4) 0.3725(5) 0.057(4) Uani 1 1 d . . .
H60A H 0.5468 -0.1218 0.3660 0.069 Uiso 1 1 calc R U .
C61 C 0.7133(4) 0.1178(4) 0.5529(4) 0.038(3) Uani 1 1 d . . .
H61A H 0.7089 0.0984 0.5267 0.046 Uiso 1 1 calc R U .
C62 C 0.4109(6) 0.1583(4) 0.3595(5) 0.079(6) Uani 1 1 d . . .
H62A H 0.4488 0.1651 0.3802 0.095 Uiso 1 1 calc R U .
C63 C 0.6047(5) -0.0223(5) 0.2841(4) 0.048(3) Uani 1 1 d . . .
H63A H 0.6127 -0.0241 0.3171 0.058 Uiso 1 1 calc R U .
C64 C 0.6229(5) 0.0150(5) 0.2657(4) 0.050(3) Uani 1 1 d . . .
H64A H 0.6440 0.0390 0.2857 0.061 Uiso 1 1 calc R U .
C65 C 0.7462(5) 0.0725(5) 0.0884(4) 0.057(4) Uani 1 1 d . . .
H65A H 0.7492 0.0497 0.0657 0.085 Uiso 1 1 calc R U .
H65B H 0.7244 0.0991 0.0714 0.085 Uiso 1 1 calc R U .
H65C H 0.7845 0.0824 0.1090 0.085 Uiso 1 1 calc R U .
C66 C 0.6246(6) 0.0303(4) -0.1383(5) 0.059(4) Uani 1 1 d . . .
H66A H 0.6439 0.0033 -0.1201 0.089 Uiso 1 1 calc R U .
H66B H 0.5859 0.0218 -0.1594 0.089 Uiso 1 1 calc R U .
H66C H 0.6459 0.0416 -0.1572 0.089 Uiso 1 1 calc R U .
C67 C 0.7515(8) -0.0923(4) -0.0448(6) 0.067(5) Uani 1 1 d . . .
H67A H 0.7553 -0.0981 -0.0742 0.080 Uiso 1 1 calc R U .
C68 C 0.6168(5) 0.1871(4) 0.0562(4) 0.037(3) Uani 1 1 d . . .
H68A H 0.6197 0.1703 0.0838 0.045 Uiso 1 1 calc R U .
C69 C 0.5754(5) -0.0563(5) 0.2550(4) 0.047(3) Uani 1 1 d . . .
H69A H 0.5630 -0.0825 0.2672 0.057 Uiso 1 1 calc R U .
C70 C 0.7364(5) -0.0766(5) 0.0360(4) 0.048(3) Uani 1 1 d . . .
H70A H 0.7313 -0.0705 0.0648 0.058 Uiso 1 1 calc R U .
C71 C 0.2103(5) 0.8091(4) 0.0497(4) 0.044(3) Uani 1 1 d . . .
H71A H 0.1850 0.8352 0.0361 0.067 Uiso 1 1 calc R U .
H71B H 0.1981 0.7935 0.0729 0.067 Uiso 1 1 calc R U .
H71C H 0.2495 0.8203 0.0654 0.067 Uiso 1 1 calc R U .
C72 C -0.2022(5) 0.5649(4) -0.2502(4) 0.047(3) Uani 1 1 d . . .
H72A H -0.1636 0.5522 -0.2359 0.070 Uiso 1 1 calc R U .
H72B H -0.2289 0.5403 -0.2663 0.070 Uiso 1 1 calc R U .
H72C H -0.2028 0.5887 -0.2731 0.070 Uiso 1 1 calc R U .
C73 C -0.0094(5) 0.8316(4) 0.1307(4) 0.046(3) Uani 1 1 d . . .
H73A H 0.0003 0.8575 0.1145 0.070 Uiso 1 1 calc R U .
H73B H -0.0488 0.8221 0.1130 0.070 Uiso 1 1 calc R U .
H73C H -0.0053 0.8409 0.1627 0.070 Uiso 1 1 calc R U .
C75 C 0.3349(6) -0.0426(5) 0.2952(5) 0.085(6) Uani 1 1 d . . .
H75A H 0.3205 -0.0625 0.3143 0.128 Uiso 1 1 calc R U .
H75B H 0.3258 -0.0105 0.2991 0.128 Uiso 1 1 calc R U .
H75C H 0.3170 -0.0513 0.2618 0.128 Uiso 1 1 calc R U .
C76 C 0.2436(5) 0.0316(6) 0.3850(5) 0.070(5) Uani 1 1 d . . .
H76A H 0.2629 0.0507 0.3690 0.104 Uiso 1 1 calc R U .
H76B H 0.2482 -0.0009 0.3787 0.104 Uiso 1 1 calc R U .
H76C H 0.2029 0.0393 0.3731 0.104 Uiso 1 1 calc R U .
C77 C 0.4121(6) -0.0992(4) 0.3052(5) 0.063(4) Uani 1 1 d . . .
H77A H 0.3961 -0.1183 0.3238 0.094 Uiso 1 1 calc R U .
H77B H 0.3944 -0.1076 0.2718 0.094 Uiso 1 1 calc R U .
H77C H 0.4533 -0.1041 0.3162 0.094 Uiso 1 1 calc R U .
C78 C 0.3248(7) 0.1824(5) 0.2993(4) 0.061(4) Uani 1 1 d . . .
H78A H 0.3026 0.2054 0.2784 0.074 Uiso 1 1 calc R U .
C79 C 0.7897(5) -0.0931(5) 0.0385(6) 0.071(5) Uani 1 1 d . . .
H79A H 0.8196 -0.0992 0.0679 0.086 Uiso 1 1 calc R U .
C80 C 0.1399(5) 0.5729(5) -0.1705(5) 0.060(4) Uani 1 1 d . . .
H80A H 0.1522 0.6046 -0.1721 0.090 Uiso 1 1 calc R U .
H80B H 0.1625 0.5597 -0.1396 0.090 Uiso 1 1 calc R U .
H80C H 0.1454 0.5546 -0.1955 0.090 Uiso 1 1 calc R U .
C81 C -0.2798(5) 0.6053(4) -0.2344(5) 0.055(4) Uani 1 1 d . . .
H81A H -0.2913 0.6188 -0.2098 0.082 Uiso 1 1 calc R U .
H81B H -0.2803 0.6292 -0.2573 0.082 Uiso 1 1 calc R U .
H81C H -0.3064 0.5807 -0.2505 0.082 Uiso 1 1 calc R U .
C82 C 0.2646(6) 0.0917(4) 0.4480(8) 0.113(8) Uani 1 1 d . . .
H82A H 0.2816 0.0963 0.4823 0.169 Uiso 1 1 calc R U .
H82B H 0.2851 0.1103 0.4327 0.169 Uiso 1 1 calc R U .
H82C H 0.2245 0.1010 0.4364 0.169 Uiso 1 1 calc R U .
C83 C 0.5439(6) 0.1479(5) 0.1568(5) 0.077(5) Uani 1 1 d . . .
H83A H 0.5646 0.1212 0.1746 0.116 Uiso 1 1 calc R U .
H83B H 0.5647 0.1607 0.1381 0.116 Uiso 1 1 calc R U .
H83C H 0.5407 0.1713 0.1789 0.116 Uiso 1 1 calc R U .
C84 C 0.7962(7) -0.1000(5) -0.0041(8) 0.074(6) Uani 1 1 d . . .
H84A H 0.8317 -0.1101 -0.0047 0.089 Uiso 1 1 calc R U .
C85 C 0.3798(7) 0.1914(4) 0.3291(6) 0.092(7) Uani 1 1 d . . .
H85A H 0.3962 0.2207 0.3286 0.111 Uiso 1 1 calc R U .
C86 C 0.4960(7) 0.2128(4) 0.4900(8) 0.103(8) Uani 1 1 d . . .
H86A H 0.4770 0.2041 0.4568 0.155 Uiso 1 1 calc R U .
H86B H 0.4903 0.2458 0.4936 0.155 Uiso 1 1 calc R U .
H86C H 0.5369 0.2063 0.5003 0.155 Uiso 1 1 calc R U .
C87 C 0.5889(10) 0.1494(5) 0.4012(5) 0.109(8) Uani 1 1 d . . .
H87A H 0.6077 0.1569 0.4348 0.163 Uiso 1 1 calc R U .
H87B H 0.6056 0.1679 0.3827 0.163 Uiso 1 1 calc R U .
H87C H 0.5481 0.1561 0.3909 0.163 Uiso 1 1 calc R U .
C88 C 0.6734(9) -0.1360(10) 0.3673(7) 0.116(10) Uani 1 1 d . . .
H88A H 0.6967 -0.1559 0.3575 0.139 Uiso 1 1 calc R U .
C90 C 0.0584(7) 0.5230(5) -0.1746(7) 0.091(6) Uani 1 1 d . . .
H90A H 0.0819 0.5097 -0.1440 0.137 Uiso 1 1 calc R U .
H90B H 0.0182 0.5224 -0.1781 0.137 Uiso 1 1 calc R U .
H90C H 0.0633 0.5051 -0.2001 0.137 Uiso 1 1 calc R U .
C91 C 0.0405(7) 0.5937(6) -0.2247(5) 0.093(6) Uani 1 1 d . . .
H91A H 0.0526 0.6255 -0.2260 0.139 Uiso 1 1 calc R U .
H91B H 0.0454 0.5759 -0.2503 0.139 Uiso 1 1 calc R U .
H91C H 0.0003 0.5932 -0.2283 0.139 Uiso 1 1 calc R U .
C92 C 0.4542(8) 0.1734(5) 0.0976(5) 0.101(7) Uani 1 1 d . . .
H92A H 0.4161 0.1637 0.0766 0.152 Uiso 1 1 calc R U .
H92B H 0.4508 0.1968 0.1196 0.152 Uiso 1 1 calc R U .
H92C H 0.4748 0.1863 0.0788 0.152 Uiso 1 1 calc R U .
C93 C 0.3264(6) 0.1370(5) -0.1322(6) 0.090(6) Uani 1 1 d . . .
H93A H 0.3067 0.1247 -0.1124 0.136 Uiso 1 1 calc R U .
H93B H 0.3053 0.1636 -0.1500 0.136 Uiso 1 1 calc R U .
H93C H 0.3284 0.1132 -0.1543 0.136 Uiso 1 1 calc R U .
C94 C 0.6584(8) 0.0903(10) 0.4084(11) 0.25(2) Uani 1 1 d . . .
H94A H 0.6636 0.0576 0.4035 0.372 Uiso 1 1 calc R U .
H94B H 0.6744 0.1087 0.3893 0.372 Uiso 1 1 calc R U .
H94C H 0.6780 0.0979 0.4419 0.372 Uiso 1 1 calc R U .
C95 C 0.7488(7) 0.0102(5) 0.1434(6) 0.116(9) Uani 1 1 d . . .
H95A H 0.7517 -0.0122 0.1204 0.174 Uiso 1 1 calc R U .
H95B H 0.7870 0.0195 0.1645 0.174 Uiso 1 1 calc R U .
H95C H 0.7285 -0.0036 0.1620 0.174 Uiso 1 1 calc R U .
C96 C 0.6804(6) 0.0793(7) -0.0710(5) 0.101(7) Uani 1 1 d . . .
H96A H 0.6982 0.0517 -0.0530 0.151 Uiso 1 1 calc R U .
H96B H 0.7032 0.0902 -0.0888 0.151 Uiso 1 1 calc R U .
H96C H 0.6783 0.1033 -0.0492 0.151 Uiso 1 1 calc R U .
C97 C 0.4143(7) 0.1701(7) -0.1329(7) 0.122(9) Uani 1 1 d . . .
H97A H 0.4531 0.1798 -0.1133 0.183 Uiso 1 1 calc R U .
H97B H 0.4160 0.1462 -0.1549 0.183 Uiso 1 1 calc R U .
H97C H 0.3929 0.1966 -0.1507 0.183 Uiso 1 1 calc R U .
C98 C 0.3829(9) 0.1885(5) -0.0674(5) 0.110(8) Uani 1 1 d . . .
H98A H 0.4217 0.1977 -0.0476 0.164 Uiso 1 1 calc R U .
H98B H 0.3621 0.2152 -0.0851 0.164 Uiso 1 1 calc R U .
H98C H 0.3633 0.1765 -0.0473 0.164 Uiso 1 1 calc R U .
C99 C 0.4245(8) -0.0179(6) 0.2828(5) 0.108(8) Uani 1 1 d . . .
H99A H 0.4166 0.0144 0.2870 0.162 Uiso 1 1 calc R U .
H99B H 0.4658 -0.0226 0.2937 0.162 Uiso 1 1 calc R U .
H99C H 0.4069 -0.0261 0.2493 0.162 Uiso 1 1 calc R U .
C100 C 0.4995(10) 0.1986(5) 0.5710(5) 0.148(12) Uani 1 1 d . . .
H10M H 0.5405 0.1923 0.5813 0.222 Uiso 1 1 calc R U .
H10N H 0.4936 0.2314 0.5747 0.222 Uiso 1 1 calc R U .
H10O H 0.4834 0.1806 0.5902 0.222 Uiso 1 1 calc R U .
C101 C 0.5692(9) 0.0880(7) 0.3436(6) 0.124(9) Uani 1 1 d . . .
H10J H 0.5751 0.0552 0.3396 0.186 Uiso 1 1 calc R U .
H10K H 0.5283 0.0943 0.3330 0.186 Uiso 1 1 calc R U .
H10L H 0.5858 0.1061 0.3248 0.186 Uiso 1 1 calc R U .
C102 C 0.7119(6) 0.0858(7) 0.1524(6) 0.104(8) Uani 1 1 d . . .
H10G H 0.6924 0.0718 0.1716 0.157 Uiso 1 1 calc R U .
H10H H 0.7501 0.0957 0.1730 0.157 Uiso 1 1 calc R U .
H10I H 0.6900 0.1124 0.1354 0.157 Uiso 1 1 calc R U .
C103 C 0.4566(9) 0.1109(7) 0.1561(6) 0.115(7) Uani 1 1 d . U .
H10D H 0.4795 0.0847 0.1730 0.172 Uiso 1 1 calc R U .
H10E H 0.4537 0.1335 0.1790 0.172 Uiso 1 1 calc R U .
H10F H 0.4184 0.1003 0.1362 0.172 Uiso 1 1 calc R U .
C104 C 0.6973(7) -0.0983(12) 0.3939(6) 0.140(14) Uani 1 1 d . . .
H10P H 0.7365 -0.0914 0.4018 0.167 Uiso 1 1 calc R U .
C105 C 0.6156(8) -0.1462(5) 0.3543(6) 0.073(5) Uani 1 1 d . . .
H10Q H 0.5978 -0.1715 0.3347 0.088 Uiso 1 1 calc R U .
O1W O 0.0761(3) 0.6567(2) -0.0189(2) 0.0357(18) Uani 1 1 d . . .
N1W N 0.0902(6) 0.5306(6) 0.0590(5) 0.093(5) Uani 1 1 d . . .
C1W C 0.0757(7) 0.5141(6) 0.0905(6) 0.083(6) Uani 1 1 d . . .
C2W C 0.0600(7) 0.4934(5) 0.1283(6) 0.071(4) Uani 1 1 d . . .
N2W N 0.0890(10) 0.4351(8) 0.3461(8) 0.179(9) Uiso 1 1 d D . .
C3W C 0.1093(8) 0.4073(6) 0.3290(7) 0.095(6) Uiso 1 1 d D . .
C4W C 0.1195(6) 0.3692(5) 0.3047(5) 0.069(4) Uiso 1 1 d D . .
N3W N -0.0558(8) 0.1220(7) 0.3555(6) 0.126(6) Uiso 1 1 d D . .
C5W C -0.0254(8) 0.1183(7) 0.3330(6) 0.097(6) Uiso 1 1 d D . .
C6W C 0.0058(8) 0.1181(7) 0.3006(6) 0.097(6) Uiso 1 1 d D . .
N4W N -0.1033(8) 0.0329(6) 0.2560(5) 0.110(6) Uani 1 1 d D . .
C7W C -0.0906(6) 0.0379(6) 0.2235(5) 0.070(4) Uani 1 1 d D . .
C8W C -0.0770(8) 0.0481(7) 0.1823(6) 0.095(6) Uani 1 1 d D . .
N5W N 0.2387(13) 0.5197(11) 0.0943(11) 0.238(13) Uiso 1 1 d D . .
C9W C 0.2097(18) 0.5478(12) 0.0669(13) 0.253(19) Uiso 1 1 d D . .
C10W C 0.1900(9) 0.5853(8) 0.0333(8) 0.115(7) Uiso 1 1 d D . .
N6W N 0.4114(11) 0.2396(9) 0.2091(10) 0.202(11) Uiso 1 1 d D . .
C11W C 0.3746(11) 0.2107(8) 0.1980(9) 0.150(10) Uiso 1 1 d D . .
C12W C 0.3354(8) 0.1720(6) 0.1817(6) 0.093(6) Uiso 1 1 d D . .
N7W N 0.6490(11) 0.2373(9) 0.6842(9) 0.187(10) Uiso 1 1 d D . .
C13W C 0.6061(11) 0.2294(10) 0.6914(10) 0.156(10) Uiso 1 1 d D . .
C14W C 0.5566(11) 0.2234(9) 0.7043(9) 0.150(9) Uiso 1 1 d D . .
N8W N 0.1206(15) -0.0776(14) 0.1814(12) 0.295(18) Uiso 1 1 d D . .
C15W C 0.0825(15) -0.0613(13) 0.1487(12) 0.213(15) Uiso 1 1 d D . .
C16W C 0.0353(12) -0.0363(10) 0.1181(10) 0.151(10) Uiso 1 1 d D . .
N9W N 0.7056(13) 0.1087(12) 0.2673(11) 0.246(14) Uiso 1 1 d D . .
C17W C 0.7528(13) 0.0915(12) 0.2868(12) 0.204(14) Uiso 1 1 d D . .
C18W C 0.8110(12) 0.0797(10) 0.3161(10) 0.162(10) Uiso 1 1 d D . .
N10W N 0.5409(17) 0.2244(14) -0.1828(14) 0.32(2) Uiso 1 1 d D . .
C19W C 0.5052(16) 0.1976(13) -0.2087(14) 0.095(11) Uiso 0.5 1 d D . P
C20W C 0.479(2) 0.1625(17) -0.2421(18) 0.17(2) Uiso 0.5 1 d D . P
C21W C 0.5316(18) 0.2383(15) -0.1498(14) 0.105(13) Uiso 0.5 1 d D . P
C22W C 0.495(2) 0.250(2) -0.126(2) 0.18(2) Uiso 0.5 1 d D . P
N11W N 0.673(2) 0.201(2) 0.3008(19) 0.47(4) Uiso 1 1 d D . .
C23W C 0.7205(17) 0.202(2) 0.331(2) 0.36(3) Uiso 1 1 d D . .
C24W C 0.7817(15) 0.1969(12) 0.3481(12) 0.191(13) Uiso 1 1 d D . .
N12W N 0.3153(17) -0.1738(13) 0.1973(12) 0.266(16) Uiso 1 1 d D . .
C25W C 0.270(2) -0.153(2) 0.189(2) 0.36(3) Uiso 1 1 d D . .
C26W C 0.243(2) -0.1485(18) 0.2234(17) 0.30(2) Uiso 1 1 d D . .
O2W O 0.0405(4) 0.5563(3) -0.0393(3) 0.063(3) Uiso 1 1 d . . .

loop_
_atom_site_aniso_label
_atom_site_aniso_U_11
_atom_site_aniso_U_22
_atom_site_aniso_U_33
_atom_site_aniso_U_23
_atom_site_aniso_U_13
_atom_site_aniso_U_12
Mn1 0.0170(8) 0.0144(8) 0.0522(10) 0.0130(7) -0.0019(7) -0.0019(6)
Mn2 0.0197(8) 0.0167(8) 0.0565(11) 0.0176(8) -0.0024(8) -0.0022(6)
Mn3 0.0137(8) 0.0167(8) 0.0582(11) 0.0154(8) -0.0042(7) -0.0031(6)
Mn4 0.0231(8) 0.0174(7) 0.0171(7) -0.0034(6) 0.0092(6) -0.0060(6)
Mn5 0.0252(8) 0.0177(7) 0.0155(7) -0.0034(6) 0.0097(6) -0.0046(6)
Mn6 0.0257(8) 0.0178(7) 0.0149(7) -0.0038(6) 0.0103(6) -0.0065(6)
Mn7 0.0299(9) 0.0285(9) 0.0229(8) 0.0016(7) 0.0093(7) 0.0027(7)
Mn8 0.0141(7) 0.0168(7) 0.0176(7) -0.0004(6) 0.0050(6) 0.0028(6)
Mn9 0.0249(8) 0.0156(7) 0.0201(7) -0.0014(6) 0.0082(6) 0.0004(6)
Mn10 0.0153(7) 0.0179(7) 0.0116(6) 0.0017(6) 0.0029(6) 0.0023(6)
Mn11 0.0179(7) 0.0142(7) 0.0187(7) -0.0040(6) 0.0077(6) -0.0044(6)
Mn12 0.0134(7) 0.0120(7) 0.0160(7) 0.0001(6) 0.0028(6) -0.0003(5)
Mn13 0.0182(7) 0.0169(7) 0.0144(7) -0.0017(6) 0.0062(6) -0.0031(6)
Mn14 0.0158(7) 0.0168(7) 0.0133(7) -0.0006(6) 0.0035(6) -0.0013(6)
Mn15 0.0180(7) 0.0173(7) 0.0130(7) -0.0024(6) 0.0035(6) -0.0016(6)
Mn16 0.0139(7) 0.0152(7) 0.0179(7) 0.0011(6) 0.0074(6) 0.0020(5)
Mn17 0.0127(7) 0.0208(7) 0.0118(6) 0.0007(6) 0.0028(5) 0.0017(6)
Mn18 0.0142(7) 0.0166(7) 0.0163(7) -0.0008(6) 0.0049(6) -0.0003(6)
Mn19 0.0169(7) 0.0168(7) 0.0144(7) -0.0010(6) 0.0063(6) -0.0003(6)
P1 0.0199(14) 0.0199(14) 0.0560(19) 0.0158(13) 0.0031(13) -0.0014(11)
P2 0.0232(15) 0.0177(14) 0.0485(18) 0.0160(13) -0.0098(13) -0.0013(11)
P3 0.0123(13) 0.0184(14) 0.061(2) 0.0155(14) -0.0010(13) -0.0014(11)
P4 0.0164(13) 0.0159(13) 0.0493(17) 0.0154(13) -0.0010(12) -0.0023(10)
P5 0.0224(13) 0.0182(13) 0.0180(12) -0.0024(10) 0.0087(10) -0.0063(10)
P6 0.0266(14) 0.0167(12) 0.0155(12) -0.0014(10) 0.0088(10) -0.0035(10)
P7 0.0256(14) 0.0224(13) 0.0176(12) -0.0039(10) 0.0125(11) -0.0088(11)
P8 0.0302(14) 0.0177(13) 0.0159(12) -0.0074(10) 0.0116(11) -0.0053(11)
P9 0.0298(14) 0.0157(12) 0.0207(13) 0.0021(10) 0.0097(11) 0.0004(11)
P10 0.0142(12) 0.0225(13) 0.0185(12) 0.0022(10) 0.0029(10) 0.0035(10)
P11 0.0293(15) 0.0174(13) 0.0341(15) -0.0041(12) 0.0048(12) 0.0059(11)
P12 0.0155(12) 0.0278(14) 0.0121(11) 0.0002(10) 0.0016(10) 0.0023(10)
P13 0.0143(12) 0.0228(13) 0.0201(12) -0.0014(10) 0.0075(10) 0.0015(10)
P14 0.0255(14) 0.0261(14) 0.0127(12) 0.0024(10) 0.0046(10) -0.0011(11)
P15 0.0163(12) 0.0156(12) 0.0195(12) -0.0023(10) 0.0041(10) -0.0032(10)
P16 0.0285(14) 0.0199(13) 0.0257(13) -0.0100(11) 0.0137(11) -0.0084(11)
P17 0.0207(13) 0.0164(12) 0.0218(12) -0.0013(10) 0.0119(10) -0.0021(10)
P18 0.0158(12) 0.0179(12) 0.0172(12) 0.0024(10) 0.0040(10) 0.0056(10)
Cl1 0.025(2) 0.0227(19) 0.059(3) 0.0132(18) 0.0001(18) -0.0015(15)
Cl2 0.034(2) 0.0227(18) 0.0239(17) -0.0024(14) 0.0125(15) -0.0056(15)
Cl3 0.0217(12) 0.0187(12) 0.0184(11) 0.0011(9) 0.0077(9) -0.0008(9)
Cl4 0.0152(11) 0.0225(12) 0.0184(11) -0.0028(9) 0.0029(9) -0.0007(9)
Cl5 0.0247(13) 0.0227(12) 0.0205(11) -0.0039(10) 0.0061(10) 0.0042(10)
Cl6 0.0177(11) 0.0185(11) 0.0178(11) -0.0044(9) 0.0057(9) -0.0005(9)
O1 0.022(5) 0.086(7) 0.117(8) -0.087(7) -0.035(5) 0.036(5)
O2 0.010(5) 0.150(11) 0.239(15) 0.171(12) 0.021(7) 0.018(6)
O3 0.195(12) 0.019(4) 0.019(4) -0.002(3) 0.037(6) 0.021(6)
O4 0.014(3) 0.022(3) 0.014(3) 0.000(3) 0.005(3) -0.004(3)
O5 0.015(3) 0.013(3) 0.006(3) 0.002(2) 0.003(2) 0.000(2)
O6 0.018(3) 0.009(3) 0.013(3) 0.001(2) 0.004(3) 0.003(2)
O7 0.023(3) 0.014(3) 0.025(3) -0.002(3) 0.017(3) -0.004(3)
O8 0.019(3) 0.013(3) 0.011(3) -0.001(2) 0.008(3) -0.001(2)
O9 0.021(3) 0.018(3) 0.013(3) -0.002(3) 0.008(3) 0.003(3)
O10 0.018(3) 0.018(3) 0.020(3) 0.001(3) 0.006(3) 0.004(3)
O11 0.011(3) 0.013(3) 0.017(3) 0.000(3) 0.002(2) 0.001(2)
O12 0.018(3) 0.015(3) 0.029(4) -0.001(3) 0.008(3) -0.003(3)
O13 0.022(4) 0.025(4) 0.025(3) -0.001(3) 0.016(3) -0.003(3)
O14 0.014(3) 0.012(3) 0.011(3) 0.000(2) 0.004(2) 0.000(2)
O15 0.038(4) 0.021(4) 0.025(4) 0.004(3) 0.014(3) 0.009(3)
O16 0.019(3) 0.025(4) 0.023(3) 0.004(3) 0.009(3) 0.004(3)
O17 0.029(4) 0.020(4) 0.033(4) -0.008(3) 0.016(3) -0.004(3)
O18 0.017(3) 0.022(3) 0.019(3) -0.006(3) 0.006(3) -0.002(3)
O19 0.014(3) 0.019(3) 0.027(3) -0.001(3) 0.012(3) 0.002(3)
O20 0.019(3) 0.022(3) 0.015(3) 0.000(3) 0.006(3) 0.002(3)
O21 0.025(4) 0.017(3) 0.043(4) -0.012(3) 0.015(3) -0.006(3)
O22 0.017(3) 0.014(3) 0.023(3) -0.001(3) 0.004(3) 0.003(3)
O23 0.020(3) 0.017(3) 0.020(3) 0.000(3) 0.009(3) -0.003(3)
O24 0.021(3) 0.013(3) 0.020(3) -0.002(3) 0.004(3) -0.001(3)
O25 0.026(4) 0.026(4) 0.013(3) 0.000(3) 0.001(3) -0.001(3)
O26 0.016(3) 0.024(4) 0.022(3) 0.001(3) 0.010(3) 0.006(3)
O27 0.024(4) 0.023(4) 0.030(4) -0.005(3) 0.012(3) -0.009(3)
O28 0.026(4) 0.019(3) 0.024(3) 0.004(3) 0.011(3) -0.002(3)
O30 0.015(3) 0.018(3) 0.021(3) -0.001(3) 0.011(3) 0.000(3)
O31 0.021(4) 0.024(4) 0.027(4) -0.005(3) 0.005(3) 0.008(3)
O32 0.021(3) 0.025(4) 0.014(3) -0.004(3) 0.001(3) 0.000(3)
O33 0.069(6) 0.013(4) 0.058(5) -0.009(3) 0.050(5) -0.006(4)
O34 0.027(4) 0.018(3) 0.029(4) -0.004(3) 0.011(3) 0.006(3)
O35 0.027(4) 0.029(4) 0.015(3) 0.000(3) 0.011(3) 0.001(3)
O36 0.021(3) 0.026(4) 0.017(3) 0.002(3) 0.004(3) 0.008(3)
O37 0.013(3) 0.027(4) 0.013(3) 0.004(3) 0.004(3) 0.006(3)
O38 0.030(4) 0.034(4) 0.018(3) 0.002(3) 0.001(3) 0.001(3)
O40 0.015(3) 0.017(3) 0.016(3) -0.001(3) 0.003(3) 0.004(3)
O41 0.035(4) 0.021(4) 0.026(4) 0.009(3) 0.010(3) 0.001(3)
O42 0.030(4) 0.020(4) 0.023(3) -0.001(3) 0.004(3) -0.001(3)
O44 0.021(4) 0.075(6) 0.019(4) 0.012(4) 0.011(3) -0.002(4)
O45 0.024(4) 0.022(4) 0.018(3) -0.006(3) 0.006(3) -0.011(3)
O46 0.024(4) 0.034(4) 0.027(4) 0.006(3) 0.009(3) 0.004(3)
O47 0.028(4) 0.049(5) 0.019(3) 0.012(3) 0.005(3) 0.014(3)
O48 0.068(6) 0.061(6) 0.017(4) -0.013(4) -0.006(4) 0.047(5)
O50 0.045(5) 0.031(4) 0.048(5) 0.009(4) -0.001(4) 0.010(4)
O53 0.016(5) 0.006(4) 0.327(19) 0.019(7) -0.010(7) -0.002(3)
O54 0.219(13) 0.062(6) 0.117(9) -0.078(6) 0.154(10) -0.100(8)
O55 0.015(4) 0.013(4) 0.119(8) 0.002(4) -0.002(4) -0.001(3)
O59 0.050(5) 0.049(5) 0.072(6) -0.045(5) 0.042(5) -0.031(4)
O61 0.020(4) 0.058(5) 0.056(5) -0.038(4) -0.016(4) 0.018(4)
O64 0.138(9) 0.012(4) 0.026(4) -0.005(3) 0.036(5) -0.018(5)
O71 0.176(12) 0.016(4) 0.072(7) 0.007(5) -0.102(8) -0.009(6)
O72 0.104(8) 0.045(5) 0.143(9) 0.060(6) 0.113(8) 0.052(5)
O76 0.025(4) 0.119(8) 0.080(6) 0.086(6) 0.036(4) 0.033(5)
O77 0.100(7) 0.024(4) 0.038(4) 0.019(4) 0.039(5) 0.040(4)
O86 0.029(5) 0.137(9) 0.103(8) -0.114(7) 0.035(5) -0.030(5)
O90 0.051(5) 0.052(5) 0.047(5) 0.019(4) 0.014(4) 0.027(4)
O92 0.015(4) 0.191(12) 0.028(4) 0.048(6) 0.001(3) 0.007(5)
O93 0.060(6) 0.037(5) 0.067(6) 0.034(4) -0.042(5) -0.029(4)
O97 0.069(6) 0.215(13) 0.006(4) -0.020(5) 0.005(4) -0.112(8)
O100 0.098(8) 0.020(5) 0.287(17) 0.051(7) 0.155(10) 0.029(5)
O101 0.097(8) 0.165(12) 0.038(5) 0.058(6) -0.036(5) -0.113(8)
N1 0.024(5) 0.026(5) 0.045(6) 0.015(4) -0.008(4) 0.004(4)
N2 0.028(5) 0.044(6) 0.048(6) 0.029(5) 0.000(5) 0.006(5)
N3 0.018(5) 0.010(4) 0.053(6) 0.013(4) -0.004(4) 0.000(3)
N4 0.034(5) 0.015(4) 0.023(4) -0.006(3) 0.015(4) -0.007(4)
N5 0.037(5) 0.024(5) 0.036(5) -0.012(4) 0.027(4) -0.007(4)
N6 0.034(5) 0.026(5) 0.013(4) 0.001(3) 0.014(4) 0.004(4)
C1 0.028(6) 0.033(6) 0.051(7) 0.009(6) -0.007(5) 0.000(5)
C2 0.031(6) 0.036(6) 0.013(5) -0.006(4) 0.006(4) 0.008(5)
C3 0.023(6) 0.013(5) 0.056(7) -0.006(5) 0.011(5) -0.005(4)
C4 0.033(7) 0.033(7) 0.053(7) 0.014(6) 0.002(6) -0.002(5)
C5 0.028(6) 0.042(7) 0.041(6) -0.011(5) 0.019(5) 0.001(5)
C7 0.024(6) 0.030(6) 0.025(5) -0.001(5) 0.005(4) 0.005(4)
C8 0.017(6) 0.049(8) 0.061(8) 0.016(6) 0.007(5) -0.003(5)
C9 0.023(6) 0.042(7) 0.048(7) 0.026(6) -0.004(5) -0.004(5)
C10 0.022(6) 0.044(7) 0.040(6) 0.013(5) 0.004(5) 0.003(5)
C11 0.042(7) 0.051(8) 0.036(7) -0.023(6) 0.009(6) -0.022(6)
C12 0.051(8) 0.058(8) 0.015(5) 0.012(5) 0.008(5) -0.007(6)
C012 0.040(9) 0.137(15) 0.039(8) 0.045(9) 0.009(7) -0.019(9)
C13 0.030(6) 0.038(7) 0.040(6) -0.025(5) 0.012(5) -0.008(5)
C14 0.007(5) 0.025(6) 0.083(9) 0.018(6) -0.001(5) -0.001(4)
C15 0.049(8) 0.024(6) 0.055(8) -0.009(6) 0.019(6) -0.015(5)
C16 0.024(6) 0.039(7) 0.058(7) 0.014(6) 0.029(6) -0.003(5)
C17 0.018(5) 0.019(5) 0.059(7) 0.013(5) 0.001(5) 0.001(4)
C18 0.065(9) 0.028(6) 0.057(8) -0.009(6) 0.036(7) -0.014(6)
C19 0.039(7) 0.026(6) 0.067(8) -0.011(6) 0.029(6) 0.006(5)
C20 0.024(6) 0.070(9) 0.032(6) -0.007(6) 0.000(5) 0.017(6)
C21 0.013(5) 0.047(7) 0.059(8) -0.004(6) 0.000(5) 0.006(5)
C22 0.030(6) 0.024(5) 0.023(5) 0.002(4) 0.011(4) -0.014(4)
C23 0.031(6) 0.025(6) 0.024(5) 0.003(4) 0.003(5) 0.004(5)
C24 0.023(5) 0.022(5) 0.027(5) -0.002(4) 0.014(4) -0.007(4)
C25 0.040(6) 0.023(5) 0.021(5) -0.015(4) 0.015(5) -0.007(5)
C26 0.023(5) 0.020(5) 0.033(6) -0.006(5) 0.007(5) -0.004(4)
C27 0.040(7) 0.018(5) 0.050(7) 0.006(5) 0.018(6) 0.005(5)
C28 0.107(13) 0.058(9) 0.137(15) 0.061(10) 0.108(12) 0.044(9)
C29 0.084(9) 0.016(5) 0.059(8) 0.007(5) 0.059(7) 0.015(6)
C30 0.042(7) 0.032(6) 0.032(6) -0.003(5) 0.012(5) 0.003(5)
C31 0.050(7) 0.033(6) 0.028(6) 0.002(5) 0.017(5) 0.001(5)
C32 0.028(5) 0.027(6) 0.026(5) 0.003(4) 0.021(4) 0.001(4)
C33 0.015(5) 0.027(5) 0.026(5) -0.001(4) 0.012(4) -0.004(4)
C34 0.047(7) 0.027(6) 0.044(7) -0.017(5) 0.025(6) -0.025(5)
C35 0.064(9) 0.054(8) 0.019(6) 0.005(5) 0.010(6) -0.013(7)
C37 0.023(5) 0.027(6) 0.024(5) -0.003(4) 0.006(4) 0.001(4)
C38 0.023(6) 0.033(6) 0.037(6) -0.013(5) -0.003(5) -0.011(5)
C39 0.021(5) 0.022(5) 0.024(5) -0.003(4) 0.006(4) -0.001(4)
C40 0.019(5) 0.023(5) 0.024(5) -0.001(4) 0.005(4) -0.001(4)
C41 0.021(5) 0.031(6) 0.029(5) -0.003(5) 0.004(4) 0.000(4)
C42 0.031(6) 0.061(8) 0.032(6) 0.015(6) 0.007(5) 0.004(6)
C43 0.027(6) 0.027(6) 0.052(7) 0.008(5) 0.009(5) 0.011(5)
C44 0.025(5) 0.015(5) 0.034(6) 0.002(4) 0.006(5) 0.009(4)
C45 0.030(6) 0.032(6) 0.048(7) 0.000(5) 0.007(5) 0.015(5)
C46 0.032(6) 0.041(7) 0.026(5) 0.000(5) 0.012(5) -0.006(5)
C47 0.027(6) 0.025(6) 0.050(7) 0.016(5) 0.007(5) -0.002(5)
C48 0.019(6) 0.033(7) 0.073(9) 0.002(6) 0.010(6) -0.002(5)
C49 0.018(6) 0.029(6) 0.059(8) 0.006(6) 0.003(5) -0.011(5)
C50 0.049(7) 0.020(5) 0.028(6) 0.005(4) 0.015(5) -0.002(5)
C51 0.065(8) 0.026(6) 0.054(7) -0.002(5) 0.042(7) 0.002(6)
C52 0.050(8) 0.035(7) 0.055(8) 0.002(6) 0.017(6) -0.022(6)
C53 0.058(8) 0.042(7) 0.032(6) 0.017(5) 0.025(6) 0.004(6)
C54 0.027(6) 0.070(9) 0.011(5) -0.005(5) -0.004(4) -0.004(6)
C55 0.062(9) 0.065(9) 0.024(6) -0.009(6) 0.015(6) 0.020(7)
C56 0.035(7) 0.030(6) 0.051(7) 0.018(6) 0.013(6) 0.014(5)
C57 0.035(7) 0.042(7) 0.044(7) -0.022(6) 0.008(5) 0.003(5)
C58 0.036(7) 0.053(8) 0.030(6) -0.002(6) 0.002(5) -0.015(6)
C59 0.060(8) 0.028(6) 0.050(7) 0.000(5) 0.046(6) -0.002(5)
C60 0.057(9) 0.037(8) 0.091(11) 0.031(8) 0.041(8) 0.015(7)
C61 0.025(6) 0.021(6) 0.062(8) -0.007(5) 0.008(6) 0.000(5)
C62 0.056(9) 0.030(7) 0.093(11) 0.028(7) -0.039(8) -0.019(6)
C63 0.062(9) 0.075(10) 0.013(5) 0.011(6) 0.019(6) 0.026(7)
C64 0.054(8) 0.058(9) 0.030(7) -0.006(6) 0.004(6) 0.010(7)
C65 0.022(6) 0.106(12) 0.042(7) -0.001(7) 0.012(5) -0.022(7)
C66 0.100(11) 0.035(7) 0.084(10) -0.011(7) 0.082(9) -0.008(7)
C67 0.114(14) 0.034(8) 0.100(12) -0.002(8) 0.096(12) -0.007(9)
C68 0.054(7) 0.031(6) 0.027(6) -0.010(5) 0.016(5) -0.014(5)
C69 0.060(8) 0.061(9) 0.021(6) 0.016(6) 0.014(6) 0.012(7)
C70 0.022(6) 0.072(9) 0.053(8) -0.027(7) 0.017(6) 0.000(6)
C71 0.038(7) 0.041(7) 0.038(7) -0.013(6) -0.004(5) -0.004(6)
C72 0.057(8) 0.051(8) 0.036(7) -0.026(6) 0.021(6) -0.014(6)
C73 0.058(8) 0.043(7) 0.036(7) -0.009(6) 0.015(6) -0.006(6)
C75 0.043(9) 0.075(11) 0.086(11) -0.043(9) -0.035(8) 0.015(8)
C76 0.009(6) 0.125(14) 0.062(9) 0.046(9) -0.002(6) -0.004(7)
C77 0.079(10) 0.039(8) 0.070(9) 0.004(7) 0.028(8) 0.032(7)
C78 0.086(11) 0.043(8) 0.042(8) 0.011(6) 0.007(7) 0.038(8)
C79 0.030(7) 0.064(10) 0.111(13) -0.052(9) 0.015(8) -0.004(6)
C80 0.057(9) 0.054(9) 0.078(10) -0.018(8) 0.036(8) 0.017(7)
C81 0.044(8) 0.054(8) 0.059(8) -0.024(7) 0.010(6) -0.032(7)
C82 0.033(8) 0.023(7) 0.24(2) 0.004(11) -0.003(11) 0.011(6)
C83 0.056(9) 0.079(11) 0.072(10) -0.062(9) -0.004(8) 0.010(8)
C84 0.062(10) 0.039(8) 0.165(18) -0.032(10) 0.093(12) -0.019(8)
C85 0.107(14) 0.017(7) 0.094(12) 0.021(7) -0.030(10) -0.013(8)
C86 0.095(12) 0.030(8) 0.24(2) 0.053(11) 0.130(15) 0.028(8)
C87 0.27(3) 0.028(8) 0.073(11) 0.003(7) 0.113(15) -0.020(11)
C88 0.077(15) 0.22(3) 0.069(13) 0.103(16) 0.053(11) 0.096(17)
C90 0.111(14) 0.051(9) 0.149(16) -0.061(10) 0.091(13) -0.039(9)
C91 0.090(12) 0.138(16) 0.036(8) -0.030(9) 0.006(8) 0.057(12)
C92 0.141(16) 0.076(11) 0.053(9) -0.037(8) -0.004(10) 0.071(11)
C93 0.038(8) 0.037(8) 0.153(16) 0.012(9) -0.015(9) 0.012(6)
C94 0.062(13) 0.30(4) 0.38(4) 0.31(4) 0.08(2) 0.031(17)
C95 0.078(11) 0.068(11) 0.103(13) 0.051(10) -0.082(10) -0.045(9)
C96 0.060(10) 0.20(2) 0.040(8) 0.000(10) 0.018(7) -0.083(12)
C97 0.096(13) 0.155(18) 0.149(17) 0.148(16) 0.084(13) 0.083(13)
C98 0.23(2) 0.026(8) 0.043(9) 0.002(7) 0.013(11) 0.045(11)
C99 0.111(15) 0.110(15) 0.060(10) 0.043(10) -0.019(10) -0.060(12)
C100 0.25(3) 0.023(8) 0.062(11) 0.002(7) -0.076(13) -0.024(11)
C101 0.19(2) 0.127(17) 0.112(15) -0.076(13) 0.123(16) -0.100(16)
C102 0.044(9) 0.171(18) 0.115(13) -0.117(14) 0.049(9) -0.063(10)
C103 0.168(14) 0.131(13) 0.112(11) -0.072(10) 0.130(11) -0.050(11)
C104 0.027(9) 0.36(4) 0.038(10) 0.095(16) 0.015(8) 0.032(16)
C105 0.105(14) 0.051(9) 0.085(11) 0.043(8) 0.060(10) 0.041(9)
O1W 0.052(5) 0.025(4) 0.031(4) -0.001(3) 0.017(4) 0.005(3)
N1W 0.099(11) 0.136(14) 0.059(9) -0.006(9) 0.046(8) 0.010(10)
C1W 0.074(12) 0.076(12) 0.076(12) -0.020(10) 0.003(10) 0.034(9)
C2W 0.079(11) 0.066(10) 0.081(11) 0.006(9) 0.046(9) -0.018(8)
N4W 0.157(16) 0.104(13) 0.072(10) -0.013(9) 0.046(11) -0.034(11)
C7W 0.063(10) 0.078(11) 0.068(10) -0.023(9) 0.021(8) -0.023(8)
C8W 0.127(16) 0.100(14) 0.091(13) -0.001(11) 0.080(12) -0.017(12)

loop_
_atom_type_symbol
_atom_type_description
_atom_type_scat_dispersion_real
_atom_type_scat_dispersion_imag
_atom_type_scat_source
C C 0.0033 0.0016 'International Tables Vol C Tables 4.2.6.8 and 6.1.1.4'
H H 0.0000 0.0000 'International Tables Vol C Tables 4.2.6.8 and 6.1.1.4'
Cl Cl 0.1484 0.1585 'International Tables Vol C Tables 4.2.6.8 and 6.1.1.4'
Mn Mn 0.3368 0.7283 'International Tables Vol C Tables 4.2.6.8 and 6.1.1.4'
N N 0.0061 0.0033 'International Tables Vol C Tables 4.2.6.8 and 6.1.1.4'
O O 0.0106 0.0060 'International Tables Vol C Tables 4.2.6.8 and 6.1.1.4'
P P 0.1023 0.0942 'International Tables Vol C Tables 4.2.6.8 and 6.1.1.4'

loop_
_geom_angle_atom_site_label_1
_geom_angle_atom_site_label_2
_geom_angle_atom_site_label_3
_geom_angle
_geom_angle_site_symmetry_1
_geom_angle_site_symmetry_3
O47 Mn1 O77 89.2(4) . .
O47 Mn1 O71 90.0(6) . .
O77 Mn1 O71 177.1(4) . .
O47 Mn1 O2 176.2(4) . .
O77 Mn1 O2 88.7(6) . .
O71 Mn1 O2 92.0(7) . .
O47 Mn1 N1 93.1(3) . .
O77 Mn1 N1 89.9(3) . .
O71 Mn1 N1 92.9(3) . .
O2 Mn1 N1 90.1(4) . .
O92 Mn2 O1 177.0(4) . 3_656
O92 Mn2 O64 90.1(5) . 3_656
O1 Mn2 O64 90.5(5) 3_656 3_656
O92 Mn2 O100 89.9(6) . .
O1 Mn2 O100 89.4(6) 3_656 .
O64 Mn2 O100 177.1(4) 3_656 .
O92 Mn2 N2 93.5(4) . .
O1 Mn2 N2 89.5(4) 3_656 .
O64 Mn2 N2 88.5(4) 3_656 .
O100 Mn2 N2 94.4(4) . .
O53 Mn3 O21 177.7(3) . 3_656
O53 Mn3 O59 89.0(6) . 3_656
O21 Mn3 O59 90.9(3) 3_656 3_656
O53 Mn3 O101 90.8(7) . .
O21 Mn3 O101 89.2(5) 3_656 .
O59 Mn3 O101 176.9(3) 3_656 .
O53 Mn3 N3 94.3(3) . .
O21 Mn3 N3 88.0(3) 3_656 .
O59 Mn3 N3 91.7(3) 3_656 .
O101 Mn3 N3 91.4(4) . .
O55 Mn4 O54 90.1(6) . .
O55 Mn4 O93 177.4(3) . .
O54 Mn4 O93 89.6(6) . .
O55 Mn4 O33 89.1(4) . .
O54 Mn4 O33 177.5(4) . .
O93 Mn4 O33 91.1(5) . .
O55 Mn4 N4 91.2(3) . .
O54 Mn4 N4 89.7(3) . .
O93 Mn4 N4 91.5(3) . .
O33 Mn4 N4 92.7(3) . .
O61 Mn5 O76 89.8(5) . .
O61 Mn5 O72 89.5(5) . 3_655
O76 Mn5 O72 176.6(4) . 3_655
O61 Mn5 O86 177.3(4) . 3_655
O76 Mn5 O86 89.7(5) . 3_655
O72 Mn5 O86 90.8(6) 3_655 3_655
O61 Mn5 N5 90.7(3) . .
O76 Mn5 N5 91.8(3) . .
O72 Mn5 N5 91.5(3) 3_655 .
O86 Mn5 N5 92.0(3) 3_655 .
O48 Mn6 O3 176.2(3) 3_655 .
O48 Mn6 O97 90.5(5) 3_655 .
O3 Mn6 O97 88.9(6) . .
O48 Mn6 O44 90.0(4) 3_655 3_655
O3 Mn6 O44 90.4(5) . 3_655
O97 Mn6 O44 177.1(3) . 3_655
O48 Mn6 N6 92.0(3) 3_655 .
O3 Mn6 N6 91.8(3) . .
O97 Mn6 N6 93.6(3) . .
O44 Mn6 N6 89.2(3) 3_655 .
O38 Mn7 O41 92.9(3) . .
O38 Mn7 O46 92.1(3) . .
O41 Mn7 O46 166.4(3) . .
O38 Mn7 O1W 178.4(3) . .
O41 Mn7 O1W 87.9(3) . .
O46 Mn7 O1W 87.3(3) . .
O38 Mn7 O90 87.9(3) . .
O41 Mn7 O90 93.6(3) . .
O46 Mn7 O90 99.1(3) . .
O1W Mn7 O90 90.8(3) . .
O24 Mn8 O26 173.1(3) . .
O24 Mn8 O34 95.5(3) . .
O26 Mn8 O34 90.0(3) . .
O24 Mn8 O11 86.1(2) . .
O26 Mn8 O11 87.4(2) . .
O34 Mn8 O11 162.5(3) . .
O24 Mn8 O31 91.1(3) . .
O26 Mn8 O31 92.9(3) . .
O34 Mn8 O31 90.4(3) . .
O11 Mn8 O31 107.0(2) . .
O24 Mn9 O42 95.6(3) . .
O24 Mn9 O17 173.0(3) . .
O42 Mn9 O17 90.9(3) . .
O24 Mn9 O6 85.6(2) . .
O42 Mn9 O6 161.8(3) . .
O17 Mn9 O6 87.5(3) . .
O24 Mn9 O15 90.6(3) . .
O42 Mn9 O15 91.5(3) . .
O17 Mn9 O15 91.9(3) . .
O6 Mn9 O15 106.7(2) . .
O14 Mn10 O37 177.2(3) . .
O14 Mn10 O40 89.8(2) . .
O37 Mn10 O40 93.0(3) . .
O14 Mn10 O4 85.8(2) . .
O37 Mn10 O4 91.5(2) . .
O40 Mn10 O4 175.4(3) . .
O14 Mn10 Cl3 82.38(18) . .
O37 Mn10 Cl3 97.77(19) . .
O40 Mn10 Cl3 99.75(19) . .
O4 Mn10 Cl3 80.82(18) . .
O14 Mn10 Cl4 83.21(18) . .
O37 Mn10 Cl4 95.8(2) . .
O40 Mn10 Cl4 97.05(19) . .
O4 Mn10 Cl4 81.30(18) . .
Cl3 Mn10 Cl4 157.75(8) . .
O14 Mn10 P12 150.08(18) . .
O37 Mn10 P12 27.19(18) . .
O40 Mn10 P12 120.15(18) . .
O4 Mn10 P12 64.29(18) . .
Cl3 Mn10 P12 92.27(8) . .
Cl4 Mn10 P12 91.81(8) . .
O14 Mn10 Mn16 31.86(17) . .
O37 Mn10 Mn16 148.32(19) . .
O40 Mn10 Mn16 79.79(18) . .
O4 Mn10 Mn16 95.79(17) . .
Cl3 Mn10 Mn16 113.81(7) . .
Cl4 Mn10 Mn16 55.24(6) . .
P12 Mn10 Mn16 144.88(7) . .
O14 Mn10 Mn12 31.66(17) . .
O37 Mn10 Mn12 149.7(2) . .
O40 Mn10 Mn12 81.02(18) . .
O4 Mn10 Mn12 95.73(17) . .
Cl3 Mn10 Mn12 54.74(6) . .
Cl4 Mn10 Mn12 114.39(7) . .
P12 Mn10 Mn12 144.96(7) . .
Mn16 Mn10 Mn12 60.05(4) . .
O14 Mn10 Mn15 97.24(17) . .
O37 Mn10 Mn15 80.10(19) . .
O40 Mn10 Mn15 147.97(19) . .
O4 Mn10 Mn15 32.23(17) . .
Cl3 Mn10 Mn15 112.13(7) . .
Cl4 Mn10 Mn15 53.28(6) . .
P12 Mn10 Mn15 57.54(6) . .
Mn16 Mn10 Mn15 89.83(5) . .
Mn12 Mn10 Mn15 119.72(5) . .
O14 Mn10 Mn17 96.68(18) . .
O37 Mn10 Mn17 81.25(18) . .
O40 Mn10 Mn17 150.37(19) . .
O4 Mn10 Mn17 32.00(17) . .
Cl3 Mn10 Mn17 52.97(6) . .
Cl4 Mn10 Mn17 112.40(7) . .
P12 Mn10 Mn17 58.03(6) . .
Mn16 Mn10 Mn17 119.33(5) . .
Mn12 Mn10 Mn17 89.43(5) . .
Mn15 Mn10 Mn17 59.85(4) . .
O7 Mn11 O27 92.8(3) . .
O7 Mn11 O8 90.6(2) . .
O27 Mn11 O8 172.1(3) . .
O7 Mn11 O6 174.2(3) . .
O27 Mn11 O6 88.7(3) . .
O8 Mn11 O6 87.3(2) . .
O7 Mn11 O28 92.5(3) . .
O27 Mn11 O28 109.2(3) . .
O8 Mn11 O28 77.7(2) . .
O6 Mn11 O28 92.3(2) . .
O7 Mn11 Mn19 82.32(18) . .
O27 Mn11 Mn19 152.0(2) . .
O8 Mn11 Mn19 35.69(16) . .
O6 Mn11 Mn19 98.98(17) . .
O28 Mn11 Mn19 44.04(17) . .
O7 Mn11 Mn13 135.04(18) . .
O27 Mn11 Mn13 132.2(2) . .
O8 Mn11 Mn13 44.68(17) . .
O6 Mn11 Mn13 43.62(17) . .
O28 Mn11 Mn13 75.90(17) . .
Mn19 Mn11 Mn13 59.03(4) . .
O7 Mn11 Mn15 141.70(19) . .
O27 Mn11 Mn15 79.7(2) . .
O8 Mn11 Mn15 93.23(17) . .
O6 Mn11 Mn15 33.24(16) . .
O28 Mn11 Mn15 125.51(17) . .
Mn19 Mn11 Mn15 120.41(5) . .
Mn13 Mn11 Mn15 61.97(5) . .
O12 Mn12 O14 176.1(3) . .
O12 Mn12 O5 91.7(2) . .
O14 Mn12 O5 85.0(2) . .
O12 Mn12 O22 94.8(3) . .
O14 Mn12 O22 88.5(2) . .
O5 Mn12 O22 173.5(3) . .
O12 Mn12 Cl6 100.1(2) . .
O14 Mn12 Cl6 81.45(18) . .
O5 Mn12 Cl6 83.72(17) . .
O22 Mn12 Cl6 96.2(2) . .
O12 Mn12 Cl3 97.2(2) . .
O14 Mn12 Cl3 80.40(18) . .
O5 Mn12 Cl3 81.96(17) . .
O22 Mn12 Cl3 96.17(19) . .
Cl6 Mn12 Cl3 157.74(8) . .
O12 Mn12 P15 26.98(19) . .
O14 Mn12 P15 149.74(18) . .
O5 Mn12 P15 64.74(17) . .
O22 Mn12 P15 121.71(19) . .
Cl6 Mn12 P15 94.79(8) . .
Cl3 Mn12 P15 94.40(8) . .
O12 Mn12 Mn16 150.9(2) . .
O14 Mn12 Mn16 31.88(17) . .
O5 Mn12 Mn16 94.62(17) . .
O22 Mn12 Mn16 80.24(19) . .
Cl6 Mn12 Mn16 52.56(6) . .
Cl3 Mn12 Mn16 111.81(7) . .
P15 Mn12 Mn16 144.46(7) . .
O12 Mn12 Mn10 147.7(2) . .
O14 Mn12 Mn10 31.38(16) . .
O5 Mn12 Mn10 95.39(17) . .
O22 Mn12 Mn10 78.59(18) . .
Cl6 Mn12 Mn10 111.97(7) . .
Cl3 Mn12 Mn10 52.93(6) . .
P15 Mn12 Mn10 145.14(7) . .
Mn16 Mn12 Mn10 59.83(4) . .
O9 Mn13 O11 117.0(2) . .
O9 Mn13 O6 117.4(2) . .
O11 Mn13 O6 110.0(2) . .
O9 Mn13 O8 73.7(2) . .
O11 Mn13 O8 164.0(2) . .
O6 Mn13 O8 71.6(2) . .
O9 Mn13 O5 73.2(2) . .
O11 Mn13 O5 71.8(2) . .
O6 Mn13 O5 163.9(2) . .
O8 Mn13 O5 102.1(2) . .
O9 Mn13 O24 89.3(2) . .
O11 Mn13 O24 70.1(2) . .
O6 Mn13 O24 70.1(2) . .
O8 Mn13 O24 123.7(2) . .
O5 Mn13 O24 124.0(2) . .
O9 Mn13 O4 165.5(2) . .
O11 Mn13 O4 69.3(2) . .
O6 Mn13 O4 69.0(2) . .
O8 Mn13 O4 97.6(2) . .
O5 Mn13 O4 97.87(19) . .
O24 Mn13 O4 105.2(2) . .
O9 Mn13 Mn19 35.76(16) . .
O11 Mn13 Mn19 152.49(15) . .
O6 Mn13 Mn19 92.79(15) . .
O8 Mn13 Mn19 38.34(14) . .
O5 Mn13 Mn19 90.55(14) . .
O24 Mn13 Mn19 105.49(16) . .
O4 Mn13 Mn19 135.77(15) . .
O9 Mn13 Mn14 35.53(16) . .
O11 Mn13 Mn14 93.24(15) . .
O6 Mn13 Mn14 152.48(15) . .
O8 Mn13 Mn14 90.11(14) . .
O5 Mn13 Mn14 37.99(13) . .
O24 Mn13 Mn14 106.29(15) . .
O4 Mn13 Mn14 135.58(15) . .
Mn19 Mn13 Mn14 61.22(4) . .
O9 Mn13 Mn11 92.03(17) . .
O11 Mn13 Mn11 145.72(15) . .
O6 Mn13 Mn11 36.14(15) . .
O8 Mn13 Mn11 36.27(14) . .
O5 Mn13 Mn11 138.13(15) . .
O24 Mn13 Mn11 93.95(15) . .
O4 Mn13 Mn11 87.12(14) . .
Mn19 Mn13 Mn11 59.77(5) . .
Mn14 Mn13 Mn11 120.72(6) . .
O9 Mn13 Mn18 91.34(17) . .
O11 Mn13 Mn18 36.51(15) . .
O6 Mn13 Mn18 146.08(16) . .
O8 Mn13 Mn18 137.99(15) . .
O5 Mn13 Mn18 36.12(14) . .
O24 Mn13 Mn18 94.26(15) . .
O4 Mn13 Mn18 87.57(14) . .
Mn19 Mn13 Mn18 120.78(6) . .
Mn14 Mn13 Mn18 59.71(4) . .
Mn11 Mn13 Mn18 171.15(6) . .
O9 Mn14 O25 91.9(3) . .
O9 Mn14 O18 176.3(3) . .
O25 Mn14 O18 91.2(3) . .
O9 Mn14 O5 88.3(2) . .
O25 Mn14 O5 170.1(3) . .
O18 Mn14 O5 88.4(2) . .
O9 Mn14 O20 92.3(2) . .
O25 Mn14 O20 113.6(3) . .
O18 Mn14 O20 88.4(2) . .
O5 Mn14 O20 76.3(2) . .
O9 Mn14 Cl6 84.98(19) . .
O25 Mn14 Cl6 92.0(2) . .
O18 Mn14 Cl6 92.85(19) . .
O5 Mn14 Cl6 78.13(18) . .
O20 Mn14 Cl6 154.38(16) . .
O9 Mn14 Mn13 42.02(17) . .
O25 Mn14 Mn13 133.8(2) . .
O18 Mn14 Mn13 134.80(18) . .
O5 Mn14 Mn13 46.61(16) . .
O20 Mn14 Mn13 78.18(16) . .
Cl6 Mn14 Mn13 82.93(6) . .
O9 Mn14 Mn18 98.39(18) . .
O25 Mn14 Mn18 154.7(2) . .
O18 Mn14 Mn18 79.64(18) . .
O5 Mn14 Mn18 34.55(17) . .
O20 Mn14 Mn18 43.32(15) . .
Cl6 Mn14 Mn18 111.82(7) . .
Mn13 Mn14 Mn18 61.00(4) . .
O9 Mn14 Mn19 31.27(18) . .
O25 Mn14 Mn19 79.6(2) . .
O18 Mn14 Mn19 147.88(19) . .
O5 Mn14 Mn19 95.54(17) . .
O20 Mn14 Mn19 123.56(17) . .
Cl6 Mn14 Mn19 57.20(6) . .
Mn13 Mn14 Mn19 59.08(4) . .
Mn18 Mn14 Mn19 119.93(6) . .
O45 Mn15 O32 92.4(3) . .
O45 Mn15 O4 175.7(3) . .
O32 Mn15 O4 89.7(3) . .
O45 Mn15 O6 90.0(3) . .
O32 Mn15 O6 176.3(3) . .
O4 Mn15 O6 88.0(2) . .
O45 Mn15 Cl5 102.7(2) . .
O32 Mn15 Cl5 89.9(2) . .
O4 Mn15 Cl5 81.07(19) . .
O6 Mn15 Cl5 86.91(18) . .
O45 Mn15 Cl4 94.4(2) . .
O32 Mn15 Cl4 95.3(2) . .
O4 Mn15 Cl4 81.65(19) . .
O6 Mn15 Cl4 87.22(18) . .
Cl5 Mn15 Cl4 161.92(9) . .
O45 Mn15 Mn11 79.54(19) . .
O32 Mn15 Mn11 150.3(2) . .
O4 Mn15 Mn11 96.80(18) . .
O6 Mn15 Mn11 33.09(17) . .
Cl5 Mn15 Mn11 119.74(7) . .
Cl4 Mn15 Mn11 57.38(6) . .
O45 Mn15 Mn17 152.3(2) . .
O32 Mn15 Mn17 79.73(19) . .
O4 Mn15 Mn17 31.93(18) . .
O6 Mn15 Mn17 96.83(18) . .
Cl5 Mn15 Mn17 51.29(6) . .
Cl4 Mn15 Mn17 112.64(7) . .
Mn11 Mn15 Mn17 119.49(5) . .
O45 Mn15 Mn10 144.5(2) . .
O32 Mn15 Mn10 78.34(19) . .
O4 Mn15 Mn10 32.61(18) . .
O6 Mn15 Mn10 101.16(17) . .
Cl5 Mn15 Mn10 111.37(7) . .
Cl4 Mn15 Mn10 53.29(6) . .
Mn11 Mn15 Mn10 91.69(5) . .
Mn17 Mn15 Mn10 60.08(4) . .
O14 Mn16 O30 176.2(3) . .
O14 Mn16 O8 85.6(2) . .
O30 Mn16 O8 91.8(2) . .
O14 Mn16 O10 89.1(2) . .
O30 Mn16 O10 93.4(3) . .
O8 Mn16 O10 174.6(3) . .
O14 Mn16 Cl6 82.03(18) . .
O30 Mn16 Cl6 100.55(19) . .
O8 Mn16 Cl6 85.65(18) . .
O10 Mn16 Cl6 94.73(19) . .
O14 Mn16 Cl4 81.06(18) . .
O30 Mn16 Cl4 95.79(19) . .
O8 Mn16 Cl4 80.46(17) . .
O10 Mn16 Cl4 97.64(19) . .
Cl6 Mn16 Cl4 158.84(8) . .
O14 Mn16 P17 150.31(18) . .
O30 Mn16 P17 27.12(18) . .
O8 Mn16 P17 64.72(18) . .
O10 Mn16 P17 120.53(19) . .
Cl6 Mn16 P17 96.21(8) . .
Cl4 Mn16 P17 92.21(8) . .
O14 Mn16 Mn10 31.62(16) . .
O30 Mn16 Mn10 146.33(19) . .
O8 Mn16 Mn10 94.93(17) . .
O10 Mn16 Mn10 79.95(18) . .
Cl6 Mn16 Mn10 112.82(7) . .
Cl4 Mn16 Mn10 53.23(6) . .
P17 Mn16 Mn10 143.56(7) . .
O14 Mn16 Mn12 31.91(17) . .
O30 Mn16 Mn12 151.51(19) . .
O8 Mn16 Mn12 96.16(18) . .
O10 Mn16 Mn12 79.85(19) . .
Cl6 Mn16 Mn12 53.13(6) . .
Cl4 Mn16 Mn12 112.48(7) . .
P17 Mn16 Mn12 146.42(7) . .
Mn10 Mn16 Mn12 60.12(5) . .
O4 Mn17 O16 174.8(3) . .
O4 Mn17 O36 89.0(3) . .
O16 Mn17 O36 93.6(3) . .
O4 Mn17 O11 87.5(2) . .
O16 Mn17 O11 90.1(2) . .
O36 Mn17 O11 175.6(3) . .
O4 Mn17 Cl5 82.50(19) . .
O16 Mn17 Cl5 101.9(2) . .
O36 Mn17 Cl5 90.5(2) . .
O11 Mn17 Cl5 86.37(18) . .
O4 Mn17 Cl3 81.36(19) . .
O16 Mn17 Cl3 94.0(2) . .
O36 Mn17 Cl3 94.5(2) . .
O11 Mn17 Cl3 87.61(18) . .
Cl5 Mn17 Cl3 162.99(9) . .
O4 Mn17 Mn15 32.06(18) . .
O16 Mn17 Mn15 153.0(2) . .
O36 Mn17 Mn15 79.4(2) . .
O11 Mn17 Mn15 96.29(17) . .
Cl5 Mn17 Mn15 52.63(6) . .
Cl3 Mn17 Mn15 112.45(7) . .
O4 Mn17 Mn10 32.51(18) . .
O16 Mn17 Mn10 144.1(2) . .
O36 Mn17 Mn10 77.51(18) . .
O11 Mn17 Mn10 100.83(17) . .
Cl5 Mn17 Mn10 112.70(7) . .
Cl3 Mn17 Mn10 53.07(6) . .
Mn15 Mn17 Mn10 60.07(4) . .
O23 Mn18 O19 93.1(3) . .
O23 Mn18 O5 90.3(2) . .
O19 Mn18 O5 170.8(2) . .
O23 Mn18 O11 174.5(3) . .
O19 Mn18 O11 88.6(3) . .
O5 Mn18 O11 87.3(2) . .
O23 Mn18 O20 90.2(2) . .
O19 Mn18 O20 110.8(2) . .
O5 Mn18 O20 77.7(2) . .
O11 Mn18 O20 94.1(2) . .
O23 Mn18 Mn14 81.79(18) . .
O19 Mn18 Mn14 153.81(19) . .
O5 Mn18 Mn14 35.32(16) . .
O11 Mn18 Mn14 98.96(18) . .
O20 Mn18 Mn14 44.01(16) . .
O23 Mn18 Mn13 135.21(19) . .
O19 Mn18 Mn13 131.67(19) . .
O5 Mn18 Mn13 45.18(17) . .
O11 Mn18 Mn13 43.12(17) . .
O20 Mn18 Mn13 77.30(17) . .
Mn14 Mn18 Mn13 59.30(4) . .
O9 Mn19 O35 92.4(3) . .
O9 Mn19 O13 175.7(3) . .
O35 Mn19 O13 90.3(3) . .
O9 Mn19 O8 88.4(2) . .
O35 Mn19 O8 169.8(3) . .
O13 Mn19 O8 88.4(3) . .
O9 Mn19 O28 92.4(2) . .
O35 Mn19 O28 114.0(3) . .
O13 Mn19 O28 89.6(2) . .
O8 Mn19 O28 76.1(2) . .
O9 Mn19 Mn13 42.48(17) . .
O35 Mn19 Mn13 134.9(2) . .
O13 Mn19 Mn13 134.62(19) . .
O8 Mn19 Mn13 46.45(17) . .
O28 Mn19 Mn13 76.97(16) . .
O9 Mn19 Mn11 99.50(18) . .
O35 Mn19 Mn11 154.1(2) . .
O13 Mn19 Mn11 79.35(19) . .
O8 Mn19 Mn11 34.98(17) . .
O28 Mn19 Mn11 43.02(16) . .
Mn13 Mn19 Mn11 61.20(4) . .
O9 Mn19 Mn14 31.38(18) . .
O35 Mn19 Mn14 80.5(2) . .
O13 Mn19 Mn14 146.4(2) . .
O8 Mn19 Mn14 95.12(17) . .
O28 Mn19 Mn14 123.72(17) . .
Mn13 Mn19 Mn14 59.70(5) . .
Mn11 Mn19 Mn14 120.64(6) . .
O47 P1 O101 112.8(7) . .
O47 P1 O100 112.6(6) . .
O101 P1 O100 110.6(8) . .
O47 P1 C47 106.4(4) . .
O101 P1 C47 106.2(5) . .
O100 P1 C47 107.9(6) . .
O59 P2 O71 113.0(7) . .
O59 P2 O92 112.0(5) . .
O71 P2 O92 110.7(7) . .
O59 P2 C1 108.1(5) . .
O71 P2 C1 106.3(5) . .
O92 P2 C1 106.3(6) . .
O2 P3 O21 114.0(7) . .
O2 P3 O1 111.0(8) . .
O21 P3 O1 111.0(5) . .
O2 P3 C14 106.3(5) . .
O21 P3 C14 106.8(4) . .
O1 P3 C14 107.3(6) . .
O77 P4 O64 111.4(5) . .
O77 P4 O53 112.3(8) . .
O64 P4 O53 112.3(7) . .
O77 P4 C17 107.2(5) . .
O64 P4 C17 107.0(5) . .
O53 P4 C17 106.2(5) . .
O97 P5 O55 111.7(7) . .
O97 P5 O61 112.0(6) . .
O55 P5 O61 111.5(5) . .
O97 P5 C22 107.1(4) . .
O55 P5 C22 106.6(4) . .
O61 P5 C22 107.6(4) . .
O72 P6 O93 112.4(6) . .
O72 P6 O48 111.6(6) . .
O93 P6 O48 111.1(6) . .
O72 P6 C23 106.7(5) . .
O93 P6 C23 107.7(5) . .
O48 P6 C23 107.0(4) . .
O76 P7 O44 111.9(5) . .
O76 P7 O54 112.0(7) . .
O44 P7 O54 111.5(6) . .
O76 P7 C24 106.6(4) . .
O44 P7 C24 108.2(4) . .
O54 P7 C24 106.3(4) . .
O33 P8 O86 112.1(6) . .
O33 P8 O3 111.4(6) . .
O86 P8 O3 112.1(7) . .
O33 P8 C25 107.4(4) . .
O86 P8 C25 106.3(5) . .
O3 P8 C25 107.1(4) . .
O15 P9 O28 110.0(4) . .
O15 P9 O41 112.2(4) . .
O28 P9 O41 110.7(4) . .
O15 P9 C50 111.2(4) . .
O28 P9 C50 107.7(4) . .
O41 P9 C50 104.9(4) . .
O20 P10 O31 111.0(3) . .
O20 P10 O46 109.6(4) . .
O31 P10 O46 111.9(4) . .
O20 P10 C37 108.5(4) . .
O31 P10 C37 111.6(4) . .
O46 P10 C37 104.0(4) . .
O34 P11 O42 114.0(4) . .
O34 P11 O50 109.7(4) . .
O42 P11 O50 108.7(4) . .
O34 P11 C57 108.2(5) . .
O42 P11 C57 109.8(5) . .
O50 P11 C57 106.2(5) . .
O32 P12 O36 111.6(4) . .
O32 P12 O37 110.5(3) . .
O36 P12 O37 110.6(3) . .
O32 P12 C2 106.4(4) . .
O36 P12 C2 108.9(4) . .
O37 P12 C2 108.7(4) . .
O32 P12 Mn10 93.1(2) . .
O36 P12 Mn10 92.2(2) . .
O37 P12 Mn10 33.9(2) . .
C2 P12 Mn10 142.7(3) . .
O26 P13 O16 111.1(4) . .
O26 P13 O19 112.1(3) . .
O16 P13 O19 110.8(3) . .
O26 P13 C40 107.5(4) . .
O16 P13 C40 108.0(4) . .
O19 P13 C40 107.1(4) . .
O38 P14 O25 111.3(4) . .
O38 P14 O35 110.8(4) . .
O25 P14 O35 113.1(4) . .
O38 P14 C46 107.3(4) . .
O25 P14 C46 107.5(4) . .
O35 P14 C46 106.5(4) . .
O18 P15 O23 112.8(3) . .
O18 P15 O12 110.7(3) . .
O23 P15 O12 109.5(3) . .
O18 P15 C39 108.0(4) . .
O23 P15 C39 106.4(4) . .
O12 P15 C39 109.3(4) . .
O18 P15 Mn12 91.9(2) . .
O23 P15 Mn12 93.4(2) . .
O12 P15 Mn12 33.7(2) . .
C39 P15 Mn12 143.0(3) . .
O17 P16 O45 110.6(4) . .
O17 P16 O27 111.5(4) . .
O45 P16 O27 110.8(4) . .
O17 P16 C34 109.3(5) . .
O45 P16 C34 106.6(4) . .
O27 P16 C34 107.9(4) . .
O13 P17 O30 110.9(3) . .
O13 P17 O7 112.4(4) . .
O30 P17 O7 110.4(3) . .
O13 P17 C33 109.1(4) . .
O30 P17 C33 107.8(4) . .
O7 P17 C33 106.0(4) . .
O13 P17 Mn16 92.2(2) . .
O30 P17 Mn16 34.0(2) . .
O7 P17 Mn16 93.8(2) . .
C33 P17 Mn16 141.8(3) . .
O22 P18 O10 112.4(3) . .
O22 P18 O40 111.4(3) . .
O10 P18 O40 110.1(3) . .
O22 P18 C44 107.5(4) . .
O10 P18 C44 107.4(4) . .
O40 P18 C44 107.7(4) . .
Mn17 Cl3 Mn10 73.96(7) . .
Mn17 Cl3 Mn12 112.98(8) . .
Mn10 Cl3 Mn12 72.33(7) . .
Mn15 Cl4 Mn10 73.43(7) . .
Mn15 Cl4 Mn16 112.10(8) . .
Mn10 Cl4 Mn16 71.53(7) . .
Mn17 Cl5 Mn15 76.09(7) . .
Mn16 Cl6 Mn12 74.32(7) . .
Mn16 Cl6 Mn14 111.54(8) . .
Mn12 Cl6 Mn14 72.74(7) . .
P3 O1 Mn2 144.2(6) . 3_656
P3 O2 Mn1 143.0(6) . .
P8 O3 Mn6 144.9(5) . .
Mn17 O4 Mn15 116.0(3) . .
Mn17 O4 Mn10 115.5(3) . .
Mn15 O4 Mn10 115.2(3) . .
Mn17 O4 Mn13 98.6(2) . .
Mn15 O4 Mn13 98.3(2) . .
Mn10 O4 Mn13 110.0(3) . .
Mn12 O5 Mn18 119.3(3) . .
Mn12 O5 Mn14 116.1(3) . .
Mn18 O5 Mn14 110.1(3) . .
Mn12 O5 Mn13 113.2(3) . .
Mn18 O5 Mn13 98.7(2) . .
Mn14 O5 Mn13 95.4(2) . .
Mn11 O6 Mn15 113.7(3) . .
Mn11 O6 Mn9 121.3(3) . .
Mn15 O6 Mn9 112.1(3) . .
Mn11 O6 Mn13 100.2(2) . .
Mn15 O6 Mn13 104.6(2) . .
Mn9 O6 Mn13 101.8(2) . .
P17 O7 Mn11 119.6(3) . .
Mn16 O8 Mn11 120.5(3) . .
Mn16 O8 Mn19 115.6(3) . .
Mn11 O8 Mn19 109.3(3) . .
Mn16 O8 Mn13 112.9(3) . .
Mn11 O8 Mn13 99.0(2) . .
Mn19 O8 Mn13 95.2(2) . .
Mn19 O9 Mn14 117.4(3) . .
Mn19 O9 Mn13 101.8(3) . .
Mn14 O9 Mn13 102.5(3) . .
P18 O10 Mn16 119.0(4) . .
Mn18 O11 Mn17 113.7(3) . .
Mn18 O11 Mn8 120.4(3) . .
Mn17 O11 Mn8 112.9(3) . .
Mn18 O11 Mn13 100.4(2) . .
Mn17 O11 Mn13 104.5(2) . .
Mn8 O11 Mn13 101.8(2) . .
P15 O12 Mn12 119.3(4) . .
P17 O13 Mn19 121.4(4) . .
Mn10 O14 Mn16 116.5(3) . .
Mn10 O14 Mn12 117.0(3) . .
Mn16 O14 Mn12 116.2(3) . .
P9 O15 Mn9 127.5(4) . .
P13 O16 Mn17 119.2(4) . .
P16 O17 Mn9 122.0(4) . .
P15 O18 Mn14 121.4(3) . .
P13 O19 Mn18 121.3(4) . .
P10 O20 Mn18 134.6(4) . .
P10 O20 Mn14 127.8(4) . .
Mn18 O20 Mn14 92.7(2) . .
P3 O21 Mn3 142.7(4) . 3_656
P18 O22 Mn12 119.7(4) . .
P15 O23 Mn18 120.2(4) . .
Mn8 O24 Mn9 123.8(3) . .
Mn8 O24 Mn13 101.6(3) . .
Mn9 O24 Mn13 102.3(3) . .
P14 O25 Mn14 125.3(4) . .
P13 O26 Mn8 122.4(4) . .
P16 O27 Mn11 121.2(4) . .
P9 O28 Mn11 137.6(4) . .
P9 O28 Mn19 126.3(4) . .
Mn11 O28 Mn19 92.9(2) . .
P17 O30 Mn16 118.9(3) . .
P10 O31 Mn8 129.4(4) . .
P12 O32 Mn15 121.0(4) . .
P8 O33 Mn4 143.5(4) . .
P11 O34 Mn8 133.7(4) . .
P14 O35 Mn19 124.8(4) . .
P12 O36 Mn17 120.9(4) . .
P12 O37 Mn10 118.9(3) . .
P14 O38 Mn7 130.1(4) . .
P18 O40 Mn10 118.8(3) . .
P9 O41 Mn7 136.7(4) . .
P11 O42 Mn9 133.3(4) . .
P7 O44 Mn6 142.8(4) . 3_655
P16 O45 Mn15 120.5(4) . .
P10 O46 Mn7 133.9(4) . .
P1 O47 Mn1 145.6(5) . .
P6 O48 Mn6 144.1(5) . 3_655
P4 O53 Mn3 142.3(6) . .
P7 O54 Mn4 142.8(5) . .
P5 O55 Mn4 145.3(5) . .
P2 O59 Mn3 143.4(5) . 3_656
P5 O61 Mn5 144.0(5) . .
P4 O64 Mn2 145.7(6) . 3_656
P2 O71 Mn1 142.7(6) . .
P6 O72 Mn5 144.5(5) . 3_655
P7 O76 Mn5 145.5(5) . .
P4 O77 Mn1 143.9(4) . .
P8 O86 Mn5 143.1(5) . 3_655
P2 O92 Mn2 144.2(7) . .
P6 O93 Mn4 142.0(5) . .
P5 O97 Mn6 142.9(5) . .
P1 O100 Mn2 141.0(7) . .
P1 O101 Mn3 143.3(5) . .
C7 N1 C62 116.7(9) . .
C7 N1 Mn1 122.2(7) . .
C62 N1 Mn1 120.6(7) . .
C012 N2 C60 117.7(13) . .
C012 N2 Mn2 121.0(11) . .
C60 N2 Mn2 119.4(8) . .
C61 N3 C9 119.1(9) . .
C61 N3 Mn3 118.4(8) . .
C9 N3 Mn3 122.1(8) . .
C26 N4 C68 117.8(8) . .
C26 N4 Mn4 121.5(6) . .
C68 N4 Mn4 120.6(7) . .
C70 N5 C29 119.1(10) . .
C70 N5 Mn5 120.0(7) . .
C29 N5 Mn5 120.8(8) . .
C31 N6 C30 118.0(9) . .
C31 N6 Mn6 119.4(7) . .
C30 N6 Mn6 122.4(7) . .
C99 C1 C77 110.2(13) . .
C99 C1 C75 111.5(12) . .
C77 C1 C75 107.4(10) . .
C99 C1 P2 109.7(9) . .
C77 C1 P2 109.7(8) . .
C75 C1 P2 108.4(10) . .
C12 C2 C55 110.0(9) . .
C12 C2 C54 110.3(9) . .
C55 C2 C54 109.9(9) . .
C12 C2 P12 108.6(7) . .
C55 C2 P12 109.5(7) . .
C54 C2 P12 108.5(7) . .
C11 C3 C27 118.6(9) . .
C11 C3 H3A 120.7 . .
C27 C3 H3A 120.7 . .
C9 C4 C49 117.9(12) . .
C9 C4 H4A 121.0 . .
C49 C4 H4A 121.0 . .
C40 C5 H5A 109.5 . .
C40 C5 H5B 109.5 . .
H5A C5 H5B 109.5 . .
C40 C5 H5C 109.5 . .
H5A C5 H5C 109.5 . .
H5B C5 H5C 109.5 . .
N1 C7 C20 124.9(11) . .
N1 C7 H7A 117.6 . .
C20 C7 H7A 117.6 . .
C37 C8 H8A 109.5 . .
C37 C8 H8B 109.5 . .
H8A C8 H8B 109.5 . .
C37 C8 H8C 109.5 . .
H8A C8 H8C 109.5 . .
H8B C8 H8C 109.5 . .
N3 C9 C4 122.5(12) . .
N3 C9 H9A 118.7 . .
C4 C9 H9A 118.7 . .
C37 C10 H10A 109.5 . .
C37 C10 H10B 109.5 . .
H10A C10 H10B 109.5 . .
C37 C10 H10C 109.5 . .
H10A C10 H10C 109.5 . .
H10B C10 H10C 109.5 . .
C3 C11 C68 119.5(10) . .
C3 C11 H11A 120.3 . .
C68 C11 H11A 120.3 . .
C2 C12 H12A 109.5 . .
C2 C12 H12B 109.5 . .
H12A C12 H12B 109.5 . .
C2 C12 H12C 109.5 . .
H12A C12 H12C 109.5 . .
H12B C12 H12C 109.5 . .
N2 C012 C104 123.9(19) . .
N2 C012 H01A 118.0 . .
C104 C012 H01A 118.0 . .
C39 C13 H13A 109.5 . .
C39 C13 H13B 109.5 . .
H13A C13 H13B 109.5 . .
C39 C13 H13C 109.5 . .
H13A C13 H13C 109.5 . .
H13B C13 H13C 109.5 . .
C76 C14 C21 111.0(9) . .
C76 C14 C82 111.3(12) . .
C21 C14 C82 109.5(12) . .
C76 C14 P3 108.5(9) . .
C21 C14 P3 110.1(7) . .
C82 C14 P3 106.3(8) . .
C39 C15 H15A 109.5 . .
C39 C15 H15B 109.5 . .
H15A C15 H15B 109.5 . .
C39 C15 H15C 109.5 . .
H15A C15 H15C 109.5 . .
H15B C15 H15C 109.5 . .
C33 C16 H16A 109.5 . .
C33 C16 H16B 109.5 . .
H16A C16 H16B 109.5 . .
C33 C16 H16C 109.5 . .
H16A C16 H16C 109.5 . .
H16B C16 H16C 109.5 . .
C100 C17 C19 110.6(14) . .
C100 C17 C86 109.8(14) . .
C19 C17 C86 109.1(10) . .
C100 C17 P4 109.6(8) . .
C19 C17 P4 108.2(7) . .
C86 C17 P4 109.5(9) . .
C34 C18 H18A 109.5 . .
C34 C18 H18B 109.5 . .
H18A C18 H18B 109.5 . .
C34 C18 H18C 109.5 . .
H18A C18 H18C 109.5 . .
H18B C18 H18C 109.5 . .
C17 C19 H19A 109.5 . .
C17 C19 H19B 109.5 . .
H19A C19 H19B 109.5 . .
C17 C19 H19C 109.5 . .
H19A C19 H19C 109.5 . .
H19B C19 H19C 109.5 . .
C78 C20 C7 118.2(11) . .
C78 C20 H20A 120.9 . .
C7 C20 H20A 120.9 . .
C14 C21 H21A 109.5 . .
C14 C21 H21B 109.5 . .
H21A C21 H21B 109.5 . .
C14 C21 H21C 109.5 . .
H21A C21 H21C 109.5 . .
H21B C21 H21C 109.5 . .
C102 C22 C65 109.9(11) . .
C102 C22 C95 109.8(13) . .
C65 C22 C95 110.2(12) . .
C102 C22 P5 108.8(8) . .
C65 C22 P5 109.3(7) . .
C95 C22 P5 108.8(7) . .
C93 C23 C97 108.4(13) . .
C93 C23 C98 110.3(13) . .
C97 C23 C98 109.3(13) . .
C93 C23 P6 109.6(8) . .
C97 C23 P6 110.5(8) . .
C98 C23 P6 108.7(7) . .
C28 C24 C96 112.2(12) . .
C28 C24 C66 108.3(10) . .
C96 C24 C66 109.4(12) . .
C28 C24 P7 109.6(7) . .
C96 C24 P7 109.2(7) . .
C66 C24 P7 107.9(7) . .
C92 C25 C83 109.9(12) . .
C92 C25 C103 113.4(13) . .
C83 C25 C103 106.7(12) . .
C92 C25 P8 109.1(7) . .
C83 C25 P8 110.1(8) . .
C103 C25 P8 107.5(8) . .
N4 C26 C27 123.2(10) . .
N4 C26 H26A 118.4 . .
C27 C26 H26A 118.4 . .
C3 C27 C26 118.6(10) . .
C3 C27 H27A 120.7 . .
C26 C27 H27A 120.7 . .
C24 C28 H28A 109.5 . .
C24 C28 H28B 109.5 . .
H28A C28 H28B 109.5 . .
C24 C28 H28C 109.5 . .
H28A C28 H28C 109.5 . .
H28B C28 H28C 109.5 . .
N5 C29 C67 120.7(13) . .
N5 C29 H29A 119.6 . .
C67 C29 H29A 119.6 . .
N6 C30 C64 122.1(11) . .
N6 C30 H30A 119.0 . .
C64 C30 H30A 119.0 . .
N6 C31 C69 123.3(11) . .
N6 C31 H31A 118.4 . .
C69 C31 H31A 118.4 . .
C33 C32 H32A 109.5 . .
C33 C32 H32B 109.5 . .
H32A C32 H32B 109.5 . .
C33 C32 H32C 109.5 . .
H32A C32 H32C 109.5 . .
H32B C32 H32C 109.5 . .
C16 C33 C59 110.9(9) . .
C16 C33 C32 111.2(8) . .
C59 C33 C32 108.4(8) . .
C16 C33 P17 109.1(6) . .
C59 C33 P17 110.0(7) . .
C32 C33 P17 107.1(6) . .
C72 C34 C81 109.2(10) . .
C72 C34 C18 111.1(10) . .
C81 C34 C18 110.1(10) . .
C72 C34 P16 108.8(7) . .
C81 C34 P16 109.1(8) . .
C18 C34 P16 108.5(8) . .
C46 C35 H35A 109.5 . .
C46 C35 H35B 109.5 . .
H35A C35 H35B 109.5 . .
C46 C35 H35C 109.5 . .
H35A C35 H35C 109.5 . .
H35B C35 H35C 109.5 . .
C71 C37 C10 110.0(9) . .
C71 C37 C8 111.8(9) . .
C10 C37 C8 110.3(9) . .
C71 C37 P10 107.8(7) . .
C10 C37 P10 108.8(7) . .
C8 C37 P10 108.1(7) . .
C39 C38 H38A 109.5 . .
C39 C38 H38B 109.5 . .
H38A C38 H38B 109.5 . .
C39 C38 H38C 109.5 . .
H38A C38 H38C 109.5 . .
H38B C38 H38C 109.5 . .
C38 C39 C15 109.7(9) . .
C38 C39 C13 111.4(8) . .
C15 C39 C13 109.0(9) . .
C38 C39 P15 108.8(7) . .
C15 C39 P15 108.8(7) . .
C13 C39 P15 109.2(7) . .
C42 C40 C41 111.4(8) . .
C42 C40 C5 110.5(9) . .
C41 C40 C5 108.4(8) . .
C42 C40 P13 109.5(7) . .
C41 C40 P13 108.5(7) . .
C5 C40 P13 108.5(7) . .
C40 C41 H41A 109.5 . .
C40 C41 H41B 109.5 . .
H41A C41 H41B 109.5 . .
C40 C41 H41C 109.5 . .
H41A C41 H41C 109.5 . .
H41B C41 H41C 109.5 . .
C40 C42 H42A 109.5 . .
C40 C42 H42B 109.5 . .
H42A C42 H42B 109.5 . .
C40 C42 H42C 109.5 . .
H42A C42 H42C 109.5 . .
H42B C42 H42C 109.5 . .
C44 C43 H43A 109.5 . .
C44 C43 H43B 109.5 . .
H43A C43 H43B 109.5 . .
C44 C43 H43C 109.5 . .
H43A C43 H43C 109.5 . .
H43B C43 H43C 109.5 . .
C43 C44 C45 110.0(9) . .
C43 C44 C56 109.5(8) . .
C45 C44 C56 110.9(9) . .
C43 C44 P18 109.8(7) . .
C45 C44 P18 109.0(7) . .
C56 C44 P18 107.6(7) . .
C44 C45 H45A 109.5 . .
C44 C45 H45B 109.5 . .
H45A C45 H45B 109.5 . .
C44 C45 H45C 109.5 . .
H45A C45 H45C 109.5 . .
H45B C45 H45C 109.5 . .
C35 C46 C58 111.8(9) . .
C35 C46 C73 109.4(10) . .
C58 C46 C73 110.2(10) . .
C35 C46 P14 109.1(8) . .
C58 C46 P14 107.9(7) . .
C73 C46 P14 108.3(7) . .
C87 C47 C101 110.8(13) . .
C87 C47 C94 109.7(17) . .
C101 C47 C94 107.6(18) . .
C87 C47 P1 109.5(9) . .
C101 C47 P1 109.1(9) . .
C94 C47 P1 110.1(9) . .
C49 C48 C61 118.7(11) . .
C49 C48 H48A 120.7 . .
C61 C48 H48A 120.7 . .
C48 C49 C4 120.0(10) . .
C48 C49 H49A 120.0 . .
C4 C49 H49A 120.0 . .
C52 C50 C51 110.6(10) . .
C52 C50 C53 110.0(9) . .
C51 C50 C53 108.9(9) . .
C52 C50 P9 108.7(7) . .
C51 C50 P9 108.3(7) . .
C53 C50 P9 110.2(8) . .
C50 C51 H51A 109.5 . .
C50 C51 H51B 109.5 . .
H51A C51 H51B 109.5 . .
C50 C51 H51C 109.5 . .
H51A C51 H51C 109.5 . .
H51B C51 H51C 109.5 . .
C50 C52 H52A 109.5 . .
C50 C52 H52B 109.5 . .
H52A C52 H52B 109.5 . .
C50 C52 H52C 109.5 . .
H52A C52 H52C 109.5 . .
H52B C52 H52C 109.5 . .
C50 C53 H53A 109.5 . .
C50 C53 H53B 109.5 . .
H53A C53 H53B 109.5 . .
C50 C53 H53C 109.5 . .
H53A C53 H53C 109.5 . .
H53B C53 H53C 109.5 . .
C2 C54 H54A 109.5 . .
C2 C54 H54B 109.5 . .
H54A C54 H54B 109.5 . .
C2 C54 H54C 109.5 . .
H54A C54 H54C 109.5 . .
H54B C54 H54C 109.5 . .
C2 C55 H55A 109.5 . .
C2 C55 H55B 109.5 . .
H55A C55 H55B 109.5 . .
C2 C55 H55C 109.5 . .
H55A C55 H55C 109.5 . .
H55B C55 H55C 109.5 . .
C44 C56 H56A 109.5 . .
C44 C56 H56B 109.5 . .
H56A C56 H56B 109.5 . .
C44 C56 H56C 109.5 . .
H56A C56 H56C 109.5 . .
H56B C56 H56C 109.5 . .
C90 C57 C91 110.1(13) . .
C90 C57 C80 108.7(11) . .
C91 C57 C80 110.6(12) . .
C90 C57 P11 109.1(9) . .
C91 C57 P11 109.4(8) . .
C80 C57 P11 108.9(8) . .
C46 C58 H58A 109.5 . .
C46 C58 H58B 109.5 . .
H58A C58 H58B 109.5 . .
C46 C58 H58C 109.5 . .
H58A C58 H58C 109.5 . .
H58B C58 H58C 109.5 . .
C33 C59 H59A 109.5 . .
C33 C59 H59B 109.5 . .
H59A C59 H59B 109.5 . .
C33 C59 H59C 109.5 . .
H59A C59 H59C 109.5 . .
H59B C59 H59C 109.5 . .
N2 C60 C105 123.9(14) . .
N2 C60 H60A 118.0 . .
C105 C60 H60A 118.0 . .
N3 C61 C48 121.7(11) . .
N3 C61 H61A 119.2 . .
C48 C61 H61A 119.2 . .
N1 C62 C85 121.6(12) . .
N1 C62 H62A 119.2 . .
C85 C62 H62A 119.2 . .
C69 C63 C64 119.6(10) . .
C69 C63 H63A 120.2 . .
C64 C63 H63A 120.2 . .
C30 C64 C63 118.6(12) . .
C30 C64 H64A 120.7 . .
C63 C64 H64A 120.7 . .
C22 C65 H65A 109.5 . .
C22 C65 H65B 109.5 . .
H65A C65 H65B 109.5 . .
C22 C65 H65C 109.5 . .
H65A C65 H65C 109.5 . .
H65B C65 H65C 109.5 . .
C24 C66 H66A 109.5 . .
C24 C66 H66B 109.5 . .
H66A C66 H66B 109.5 . .
C24 C66 H66C 109.5 . .
H66A C66 H66C 109.5 . .
H66B C66 H66C 109.5 . .
C84 C67 C29 120.8(13) . .
C84 C67 H67A 119.6 . .
C29 C67 H67A 119.6 . .
N4 C68 C11 122.3(10) . .
N4 C68 H68A 118.8 . .
C11 C68 H68A 118.8 . .
C63 C69 C31 118.3(12) . .
C63 C69 H69A 120.9 . .
C31 C69 H69A 120.9 . .
N5 C70 C79 123.7(12) . .
N5 C70 H70A 118.1 . .
C79 C70 H70A 118.1 . .
C37 C71 H71A 109.5 . .
C37 C71 H71B 109.5 . .
H71A C71 H71B 109.5 . .
C37 C71 H71C 109.5 . .
H71A C71 H71C 109.5 . .
H71B C71 H71C 109.5 . .
C34 C72 H72A 109.5 . .
C34 C72 H72B 109.5 . .
H72A C72 H72B 109.5 . .
C34 C72 H72C 109.5 . .
H72A C72 H72C 109.5 . .
H72B C72 H72C 109.5 . .
C46 C73 H73A 109.5 . .
C46 C73 H73B 109.5 . .
H73A C73 H73B 109.5 . .
C46 C73 H73C 109.5 . .
H73A C73 H73C 109.5 . .
H73B C73 H73C 109.5 . .
C1 C75 H75A 109.5 . .
C1 C75 H75B 109.5 . .
H75A C75 H75B 109.5 . .
C1 C75 H75C 109.5 . .
H75A C75 H75C 109.5 . .
H75B C75 H75C 109.5 . .
C14 C76 H76A 109.5 . .
C14 C76 H76B 109.5 . .
H76A C76 H76B 109.5 . .
C14 C76 H76C 109.5 . .
H76A C76 H76C 109.5 . .
H76B C76 H76C 109.5 . .
C1 C77 H77A 109.5 . .
C1 C77 H77B 109.5 . .
H77A C77 H77B 109.5 . .
C1 C77 H77C 109.5 . .
H77A C77 H77C 109.5 . .
H77B C77 H77C 109.5 . .
C20 C78 C85 118.5(11) . .
C20 C78 H78A 120.8 . .
C85 C78 H78A 120.8 . .
C84 C79 C70 116.5(14) . .
C84 C79 H79A 121.8 . .
C70 C79 H79A 121.8 . .
C57 C80 H80A 109.5 . .
C57 C80 H80B 109.5 . .
H80A C80 H80B 109.5 . .
C57 C80 H80C 109.5 . .
H80A C80 H80C 109.5 . .
H80B C80 H80C 109.5 . .
C34 C81 H81A 109.5 . .
C34 C81 H81B 109.5 . .
H81A C81 H81B 109.5 . .
C34 C81 H81C 109.5 . .
H81A C81 H81C 109.5 . .
H81B C81 H81C 109.5 . .
C14 C82 H82A 109.5 . .
C14 C82 H82B 109.5 . .
H82A C82 H82B 109.5 . .
C14 C82 H82C 109.5 . .
H82A C82 H82C 109.5 . .
H82B C82 H82C 109.5 . .
C25 C83 H83A 109.5 . .
C25 C83 H83B 109.5 . .
H83A C83 H83B 109.5 . .
C25 C83 H83C 109.5 . .
H83A C83 H83C 109.5 . .
H83B C83 H83C 109.5 . .
C67 C84 C79 119.1(13) . .
C67 C84 H84A 120.4 . .
C79 C84 H84A 120.4 . .
C62 C85 C78 120.2(13) . .
C62 C85 H85A 119.9 . .
C78 C85 H85A 119.9 . .
C17 C86 H86A 109.5 . .
C17 C86 H86B 109.5 . .
H86A C86 H86B 109.5 . .
C17 C86 H86C 109.5 . .
H86A C86 H86C 109.5 . .
H86B C86 H86C 109.5 . .
C47 C87 H87A 109.5 . .
C47 C87 H87B 109.5 . .
H87A C87 H87B 109.5 . .
C47 C87 H87C 109.5 . .
H87A C87 H87C 109.5 . .
H87B C87 H87C 109.5 . .
C104 C88 C105 122(2) . .
C104 C88 H88A 119.2 . .
C105 C88 H88A 119.2 . .
C57 C90 H90A 109.5 . .
C57 C90 H90B 109.5 . .
H90A C90 H90B 109.5 . .
C57 C90 H90C 109.5 . .
H90A C90 H90C 109.5 . .
H90B C90 H90C 109.5 . .
C57 C91 H91A 109.5 . .
C57 C91 H91B 109.5 . .
H91A C91 H91B 109.5 . .
C57 C91 H91C 109.5 . .
H91A C91 H91C 109.5 . .
H91B C91 H91C 109.5 . .
C25 C92 H92A 109.5 . .
C25 C92 H92B 109.5 . .
H92A C92 H92B 109.5 . .
C25 C92 H92C 109.5 . .
H92A C92 H92C 109.5 . .
H92B C92 H92C 109.5 . .
C23 C93 H93A 109.5 . .
C23 C93 H93B 109.5 . .
H93A C93 H93B 109.5 . .
C23 C93 H93C 109.5 . .
H93A C93 H93C 109.5 . .
H93B C93 H93C 109.5 . .
C47 C94 H94A 109.5 . .
C47 C94 H94B 109.5 . .
H94A C94 H94B 109.5 . .
C47 C94 H94C 109.5 . .
H94A C94 H94C 109.5 . .
H94B C94 H94C 109.5 . .
C22 C95 H95A 109.5 . .
C22 C95 H95B 109.5 . .
H95A C95 H95B 109.5 . .
C22 C95 H95C 109.5 . .
H95A C95 H95C 109.5 . .
H95B C95 H95C 109.5 . .
C24 C96 H96A 109.5 . .
C24 C96 H96B 109.5 . .
H96A C96 H96B 109.5 . .
C24 C96 H96C 109.5 . .
H96A C96 H96C 109.5 . .
H96B C96 H96C 109.5 . .
C23 C97 H97A 109.5 . .
C23 C97 H97B 109.5 . .
H97A C97 H97B 109.5 . .
C23 C97 H97C 109.5 . .
H97A C97 H97C 109.5 . .
H97B C97 H97C 109.5 . .
C23 C98 H98A 109.5 . .
C23 C98 H98B 109.5 . .
H98A C98 H98B 109.5 . .
C23 C98 H98C 109.5 . .
H98A C98 H98C 109.5 . .
H98B C98 H98C 109.5 . .
C1 C99 H99A 109.5 . .
C1 C99 H99B 109.5 . .
H99A C99 H99B 109.5 . .
C1 C99 H99C 109.5 . .
H99A C99 H99C 109.5 . .
H99B C99 H99C 109.5 . .
C17 C100 H10M 109.5 . .
C17 C100 H10N 109.5 . .
H10M C100 H10N 109.5 . .
C17 C100 H10O 109.5 . .
H10M C100 H10O 109.5 . .
H10N C100 H10O 109.5 . .
C47 C101 H10J 109.5 . .
C47 C101 H10K 109.5 . .
H10J C101 H10K 109.5 . .
C47 C101 H10L 109.5 . .
H10J C101 H10L 109.5 . .
H10K C101 H10L 109.5 . .
C22 C102 H10G 109.5 . .
C22 C102 H10H 109.5 . .
H10G C102 H10H 109.5 . .
C22 C102 H10I 109.5 . .
H10G C102 H10I 109.5 . .
H10H C102 H10I 109.5 . .
C25 C103 H10D 109.5 . .
C25 C103 H10E 109.5 . .
H10D C103 H10E 109.5 . .
C25 C103 H10F 109.5 . .
H10D C103 H10F 109.5 . .
H10E C103 H10F 109.5 . .
C012 C104 C88 118.5(18) . .
C012 C104 H10P 120.8 . .
C88 C104 H10P 120.8 . .
C88 C105 C60 114.3(18) . .
C88 C105 H10Q 122.9 . .
C60 C105 H10Q 122.9 . .
N1W C1W C2W 178.0(17) . .
N2W C3W C4W 165(2) . .
N3W C5W C6W 172(2) . .
N4W C7W C8W 175(2) . .
N5W C9W C10W 164(5) . .
N6W C11W C12W 172(3) . .
N7W C13W C14W 174(3) . .
N8W C15W C16W 167(5) . .
N9W C17W C18W 168(4) . .
C21W N10W C19W 116(5) . .
N10W C19W C20W 162(5) . .
N10W C21W C22W 153(5) . .
N11W C23W C24W 154(8) . .
N12W C25W C26W 123(6) . .

loop_
_geom_bond_atom_site_label_1
_geom_bond_atom_site_label_2
_geom_bond_distance
_geom_bond_site_symmetry_2
Mn1 O47 1.860(7) .
Mn1 O77 1.860(8) .
Mn1 O71 1.861(10) .
Mn1 O2 1.872(9) .
Mn1 N1 2.228(8) .
Mn2 O92 1.848(7) .
Mn2 O1 1.852(8) 3_656
Mn2 O64 1.863(7) 3_656
Mn2 O100 1.871(8) .
Mn2 N2 2.263(11) .
Mn3 O53 1.859(9) .
Mn3 O21 1.864(7) 3_656
Mn3 O59 1.876(9) 3_656
Mn3 O101 1.883(10) .
Mn3 N3 2.245(8) .
Mn4 O55 1.853(8) .
Mn4 O54 1.861(8) .
Mn4 O93 1.865(8) .
Mn4 O33 1.866(7) .
Mn4 N4 2.236(8) .
Mn5 O61 1.846(7) .
Mn5 O76 1.850(7) .
Mn5 O72 1.860(8) 3_655
Mn5 O86 1.865(7) 3_655
Mn5 N5 2.230(8) .
Mn6 O48 1.846(7) 3_655
Mn6 O3 1.862(8) .
Mn6 O97 1.867(8) .
Mn6 O44 1.868(7) 3_655
Mn6 N6 2.244(7) .
Mn7 O38 1.855(7) .
Mn7 O41 1.875(7) .
Mn7 O46 1.883(7) .
Mn7 O1W 1.960(7) .
Mn7 O90 2.170(7) .
Mn8 O24 1.870(6) .
Mn8 O26 1.914(6) .
Mn8 O34 1.922(6) .
Mn8 O11 1.972(6) .
Mn8 O31 2.123(6) .
Mn9 O24 1.884(6) .
Mn9 O42 1.928(7) .
Mn9 O17 1.932(6) .
Mn9 O6 1.991(6) .
Mn9 O15 2.150(6) .
Mn10 O14 1.879(5) .
Mn10 O37 1.890(6) .
Mn10 O40 1.894(6) .
Mn10 O4 1.928(6) .
Mn10 Cl3 2.694(3) .
Mn10 Cl4 2.709(3) .
Mn10 P12 2.965(3) .
Mn10 Mn16 3.2074(19) .
Mn10 Mn12 3.217(2) .
Mn10 Mn15 3.238(2) .
Mn10 Mn17 3.2388(19) .
Mn11 O7 1.902(6) .
Mn11 O27 1.910(6) .
Mn11 O8 1.924(6) .
Mn11 O6 1.924(6) .
Mn11 O28 2.163(6) .
Mn11 Mn19 3.166(2) .
Mn11 Mn13 3.2112(19) .
Mn11 Mn15 3.228(2) .
Mn12 O12 1.885(6) .
Mn12 O14 1.894(6) .
Mn12 O5 1.908(6) .
Mn12 O22 1.915(6) .
Mn12 Cl6 2.671(3) .
Mn12 Cl3 2.757(3) .
Mn12 P15 2.962(3) .
Mn12 Mn16 3.2147(19) .
Mn13 O9 2.167(6) .
Mn13 O11 2.235(6) .
Mn13 O6 2.251(6) .
Mn13 O8 2.287(6) .
Mn13 O5 2.308(6) .
Mn13 O24 2.331(6) .
Mn13 O4 2.450(6) .
Mn13 Mn19 3.142(2) .
Mn13 Mn14 3.162(2) .
Mn13 Mn18 3.2163(19) .
Mn14 O9 1.882(6) .
Mn14 O25 1.899(6) .
Mn14 O18 1.929(6) .
Mn14 O5 1.955(5) .
Mn14 O20 2.209(6) .
Mn14 Cl6 2.851(3) .
Mn14 Mn18 3.175(2) .
Mn14 Mn19 3.2097(19) .
Mn15 O45 1.885(6) .
Mn15 O32 1.903(6) .
Mn15 O4 1.908(6) .
Mn15 O6 1.932(6) .
Mn15 Cl5 2.645(3) .
Mn15 Cl4 2.708(3) .
Mn15 Mn17 3.231(2) .
Mn16 O14 1.892(6) .
Mn16 O30 1.896(6) .
Mn16 O8 1.905(6) .
Mn16 O10 1.912(6) .
Mn16 Cl6 2.651(3) .
Mn16 Cl4 2.778(3) .
Mn16 P17 2.968(3) .
Mn17 O4 1.901(6) .
Mn17 O16 1.906(6) .
Mn17 O36 1.927(6) .
Mn17 O11 1.957(6) .
Mn17 Cl5 2.597(3) .
Mn17 Cl3 2.691(3) .
Mn18 O23 1.901(6) .
Mn18 O19 1.902(6) .
Mn18 O5 1.918(6) .
Mn18 O11 1.946(6) .
Mn18 O20 2.181(6) .
Mn19 O9 1.876(6) .
Mn19 O35 1.888(6) .
Mn19 O13 1.938(6) .
Mn19 O8 1.957(6) .
Mn19 O28 2.204(6) .
P1 O47 1.476(7) .
P1 O101 1.480(10) .
P1 O100 1.486(9) .
P1 C47 1.822(11) .
P2 O59 1.488(8) .
P2 O71 1.489(9) .
P2 O92 1.496(8) .
P2 C1 1.808(12) .
P3 O2 1.487(10) .
P3 O21 1.487(7) .
P3 O1 1.488(10) .
P3 C14 1.830(10) .
P4 O77 1.480(8) .
P4 O64 1.483(8) .
P4 O53 1.485(9) .
P4 C17 1.814(11) .
P5 O97 1.486(8) .
P5 O55 1.491(8) .
P5 O61 1.495(7) .
P5 C22 1.818(10) .
P6 O72 1.485(8) .
P6 O93 1.490(8) .
P6 O48 1.503(7) .
P6 C23 1.810(10) .
P7 O76 1.478(8) .
P7 O44 1.490(7) .
P7 O54 1.502(8) .
P7 C24 1.822(9) .
P8 O33 1.479(7) .
P8 O86 1.481(8) .
P8 O3 1.481(8) .
P8 C25 1.819(9) .
P9 O15 1.525(7) .
P9 O28 1.525(7) .
P9 O41 1.536(7) .
P9 C50 1.798(10) .
P10 O20 1.520(6) .
P10 O31 1.535(7) .
P10 O46 1.537(7) .
P10 C37 1.824(10) .
P11 O34 1.511(7) .
P11 O42 1.529(7) .
P11 O50 1.564(8) .
P11 C57 1.807(11) .
P12 O32 1.531(7) .
P12 O36 1.535(6) .
P12 O37 1.547(6) .
P12 C2 1.810(9) .
P13 O26 1.531(7) .
P13 O16 1.546(6) .
P13 O19 1.547(6) .
P13 C40 1.808(10) .
P14 O38 1.525(7) .
P14 O25 1.527(7) .
P14 O35 1.537(7) .
P14 C46 1.818(10) .
P15 O18 1.534(6) .
P15 O23 1.536(6) .
P15 O12 1.542(6) .
P15 C39 1.816(9) .
P16 O17 1.520(7) .
P16 O45 1.545(7) .
P16 O27 1.551(7) .
P16 C34 1.805(10) .
P17 O13 1.520(7) .
P17 O30 1.545(6) .
P17 O7 1.554(6) .
P17 C33 1.804(9) .
P18 O22 1.527(6) .
P18 O10 1.545(6) .
P18 O40 1.551(6) .
P18 C44 1.801(9) .
O1 Mn2 1.852(8) 3_656
O21 Mn3 1.864(7) 3_656
O44 Mn6 1.868(7) 3_655
O48 Mn6 1.846(7) 3_655
O59 Mn3 1.876(9) 3_656
O64 Mn2 1.863(7) 3_656
O72 Mn5 1.860(8) 3_655
O86 Mn5 1.865(7) 3_655
N1 C7 1.311(12) .
N1 C62 1.351(14) .
N2 C012 1.309(16) .
N2 C60 1.349(17) .
N3 C61 1.323(14) .
N3 C9 1.330(15) .
N4 C26 1.319(12) .
N4 C68 1.330(12) .
N5 C70 1.313(14) .
N5 C29 1.319(13) .
N6 C31 1.322(13) .
N6 C30 1.329(13) .
C1 C99 1.525(19) .
C1 C77 1.539(16) .
C1 C75 1.539(17) .
C2 C12 1.506(15) .
C2 C55 1.507(14) .
C2 C54 1.522(14) .
C3 C11 1.355(15) .
C3 C27 1.378(15) .
C3 H3A 0.9500 .
C4 C9 1.380(15) .
C4 C49 1.381(16) .
C4 H4A 0.9500 .
C5 C40 1.535(13) .
C5 H5A 0.9800 .
C5 H5B 0.9800 .
C5 H5C 0.9800 .
C7 C20 1.371(15) .
C7 H7A 0.9500 .
C8 C37 1.539(15) .
C8 H8A 0.9800 .
C8 H8B 0.9800 .
C8 H8C 0.9800 .
C9 H9A 0.9500 .
C10 C37 1.523(14) .
C10 H10A 0.9800 .
C10 H10B 0.9800 .
C10 H10C 0.9800 .
C11 C68 1.392(15) .
C11 H11A 0.9500 .
C12 H12A 0.9800 .
C12 H12B 0.9800 .
C12 H12C 0.9800 .
C012 C104 1.35(3) .
C012 H01A 0.9500 .
C13 C39 1.537(13) .
C13 H13A 0.9800 .
C13 H13B 0.9800 .
C13 H13C 0.9800 .
C14 C76 1.481(18) .
C14 C21 1.501(16) .
C14 C82 1.553(17) .
C15 C39 1.528(14) .
C15 H15A 0.9800 .
C15 H15B 0.9800 .
C15 H15C 0.9800 .
C16 C33 1.515(14) .
C16 H16A 0.9800 .
C16 H16B 0.9800 .
C16 H16C 0.9800 .
C17 C100 1.496(18) .
C17 C19 1.497(14) .
C17 C86 1.520(17) .
C18 C34 1.548(15) .
C18 H18A 0.9800 .
C18 H18B 0.9800 .
C18 H18C 0.9800 .
C19 H19A 0.9800 .
C19 H19B 0.9800 .
C19 H19C 0.9800 .
C20 C78 1.350(18) .
C20 H20A 0.9500 .
C21 H21A 0.9800 .
C21 H21B 0.9800 .
C21 H21C 0.9800 .
C22 C102 1.488(16) .
C22 C65 1.492(14) .
C22 C95 1.496(16) .
C23 C93 1.490(16) .
C23 C97 1.504(17) .
C23 C98 1.516(16) .
C24 C28 1.497(15) .
C24 C96 1.501(15) .
C24 C66 1.517(14) .
C25 C92 1.471(17) .
C25 C83 1.497(15) .
C25 C103 1.553(17) .
C26 C27 1.388(14) .
C26 H26A 0.9500 .
C27 H27A 0.9500 .
C28 H28A 0.9800 .
C28 H28B 0.9800 .
C28 H28C 0.9800 .
C29 C67 1.387(18) .
C29 H29A 0.9500 .
C30 C64 1.371(15) .
C30 H30A 0.9500 .
C31 C69 1.369(14) .
C31 H31A 0.9500 .
C32 C33 1.555(13) .
C32 H32A 0.9800 .
C32 H32B 0.9800 .
C32 H32C 0.9800 .
C33 C59 1.517(14) .
C34 C72 1.520(15) .
C34 C81 1.524(17) .
C35 C46 1.512(15) .
C35 H35A 0.9800 .
C35 H35B 0.9800 .
C35 H35C 0.9800 .
C37 C71 1.521(14) .
C38 C39 1.515(13) .
C38 H38A 0.9800 .
C38 H38B 0.9800 .
C38 H38C 0.9800 .
C40 C42 1.505(14) .
C40 C41 1.525(12) .
C41 H41A 0.9800 .
C41 H41B 0.9800 .
C41 H41C 0.9800 .
C42 H42A 0.9800 .
C42 H42B 0.9800 .
C42 H42C 0.9800 .
C43 C44 1.520(14) .
C43 H43A 0.9800 .
C43 H43B 0.9800 .
C43 H43C 0.9800 .
C44 C45 1.527(14) .
C44 C56 1.539(14) .
C45 H45A 0.9800 .
C45 H45B 0.9800 .
C45 H45C 0.9800 .
C46 C58 1.519(14) .
C46 C73 1.525(16) .
C47 C87 1.467(17) .
C47 C101 1.475(19) .
C47 C94 1.48(2) .
C48 C49 1.353(16) .
C48 C61 1.400(15) .
C48 H48A 0.9500 .
C49 H49A 0.9500 .
C50 C52 1.530(15) .
C50 C51 1.541(14) .
C50 C53 1.548(15) .
C51 H51A 0.9800 .
C51 H51B 0.9800 .
C51 H51C 0.9800 .
C52 H52A 0.9800 .
C52 H52B 0.9800 .
C52 H52C 0.9800 .
C53 H53A 0.9800 .
C53 H53B 0.9800 .
C53 H53C 0.9800 .
C54 H54A 0.9800 .
C54 H54B 0.9800 .
C54 H54C 0.9800 .
C55 H55A 0.9800 .
C55 H55B 0.9800 .
C55 H55C 0.9800 .
C56 H56A 0.9800 .
C56 H56B 0.9800 .
C56 H56C 0.9800 .
C57 C90 1.521(18) .
C57 C91 1.525(18) .
C57 C80 1.532(16) .
C58 H58A 0.9800 .
C58 H58B 0.9800 .
C58 H58C 0.9800 .
C59 H59A 0.9800 .
C59 H59B 0.9800 .
C59 H59C 0.9800 .
C60 C105 1.398(19) .
C60 H60A 0.9500 .
C61 H61A 0.9500 .
C62 C85 1.363(17) .
C62 H62A 0.9500 .
C63 C69 1.350(17) .
C63 C64 1.375(18) .
C63 H63A 0.9500 .
C64 H64A 0.9500 .
C65 H65A 0.9800 .
C65 H65B 0.9800 .
C65 H65C 0.9800 .
C66 H66A 0.9800 .
C66 H66B 0.9800 .
C66 H66C 0.9800 .
C67 C84 1.35(2) .
C67 H67A 0.9500 .
C68 H68A 0.9500 .
C69 H69A 0.9500 .
C70 C79 1.403(16) .
C70 H70A 0.9500 .
C71 H71A 0.9800 .
C71 H71B 0.9800 .
C71 H71C 0.9800 .
C72 H72A 0.9800 .
C72 H72B 0.9800 .
C72 H72C 0.9800 .
C73 H73A 0.9800 .
C73 H73B 0.9800 .
C73 H73C 0.9800 .
C75 H75A 0.9800 .
C75 H75B 0.9800 .
C75 H75C 0.9800 .
C76 H76A 0.9800 .
C76 H76B 0.9800 .
C76 H76C 0.9800 .
C77 H77A 0.9800 .
C77 H77B 0.9800 .
C77 H77C 0.9800 .
C78 C85 1.37(2) .
C78 H78A 0.9500 .
C79 C84 1.38(2) .
C79 H79A 0.9500 .
C80 H80A 0.9800 .
C80 H80B 0.9800 .
C80 H80C 0.9800 .
C81 H81A 0.9800 .
C81 H81B 0.9800 .
C81 H81C 0.9800 .
C82 H82A 0.9800 .
C82 H82B 0.9800 .
C82 H82C 0.9800 .
C83 H83A 0.9800 .
C83 H83B 0.9800 .
C83 H83C 0.9800 .
C84 H84A 0.9500 .
C85 H85A 0.9500 .
C86 H86A 0.9800 .
C86 H86B 0.9800 .
C86 H86C 0.9800 .
C87 H87A 0.9800 .
C87 H87B 0.9800 .
C87 H87C 0.9800 .
C88 C104 1.36(3) .
C88 C105 1.40(3) .
C88 H88A 0.9500 .
C90 H90A 0.9800 .
C90 H90B 0.9800 .
C90 H90C 0.9800 .
C91 H91A 0.9800 .
C91 H91B 0.9800 .
C91 H91C 0.9800 .
C92 H92A 0.9800 .
C92 H92B 0.9800 .
C92 H92C 0.9800 .
C93 H93A 0.9800 .
C93 H93B 0.9800 .
C93 H93C 0.9800 .
C94 H94A 0.9800 .
C94 H94B 0.9800 .
C94 H94C 0.9800 .
C95 H95A 0.9800 .
C95 H95B 0.9800 .
C95 H95C 0.9800 .
C96 H96A 0.9800 .
C96 H96B 0.9800 .
C96 H96C 0.9800 .
C97 H97A 0.9800 .
C97 H97B 0.9800 .
C97 H97C 0.9800 .
C98 H98A 0.9800 .
C98 H98B 0.9800 .
C98 H98C 0.9800 .
C99 H99A 0.9800 .
C99 H99B 0.9800 .
C99 H99C 0.9800 .
C100 H10M 0.9800 .
C100 H10N 0.9800 .
C100 H10O 0.9800 .
C101 H10J 0.9800 .
C101 H10K 0.9800 .
C101 H10L 0.9800 .
C102 H10G 0.9800 .
C102 H10H 0.9800 .
C102 H10I 0.9800 .
C103 H10D 0.9800 .
C103 H10E 0.9800 .
C103 H10F 0.9800 .
C104 H10P 0.9500 .
C105 H10Q 0.9500 .
N1W C1W 1.25(2) .
C1W C2W 1.48(2) .
N2W C3W 1.177(16) .
C3W C4W 1.408(15) .
N3W C5W 1.211(15) .
C5W C6W 1.472(16) .
N4W C7W 1.158(14) .
C7W C8W 1.449(15) .
N5W C9W 1.202(18) .
C9W C10W 1.453(18) .
N6W C11W 1.204(17) .
C11W C12W 1.459(17) .
N7W C13W 1.204(17) .
C13W C14W 1.454(17) .
N8W C15W 1.196(19) .
C15W C16W 1.413(18) .
N9W C17W 1.225(18) .
C17W C18W 1.450(18) .
N10W C21W 1.184(19) .
N10W C19W 1.230(19) .
C19W C20W 1.42(2) .
C21W C22W 1.43(2) .
N11W C23W 1.22(2) .
C23W C24W 1.44(2) .
N12W C25W 1.23(2) .
C25W C26W 1.46(2) .

loop_
_platon_squeeze_void_nr
_platon_squeeze_void_average_x
_platon_squeeze_void_average_y
_platon_squeeze_void_average_z
_platon_squeeze_void_volume
_platon_squeeze_void_count_electrons
_platon_squeeze_void_content
1 0.105 0.048 0.258 52 1 ' '
2 0.895 -0.048 0.742 52 1 ' '
3 0.473 0.120 0.258 77 11 ' '
4 0.110 0.073 0.375 7 0 ' '
5 0.077 0.090 0.938 11 -1 ' '
6 0.838 0.114 0.893 16 1 ' '
7 0.667 0.167 0.186 7 0 ' '
8 0.323 0.205 0.751 34 3 ' '
9 0.657 0.215 0.878 13 1 ' '
10 0.657 0.285 0.378 13 1 ' '
11 0.323 0.295 0.251 34 3 ' '
12 0.473 0.380 0.758 76 11 ' '
13 0.667 0.333 0.686 7 0 ' '
14 0.838 0.386 0.393 16 1 ' '
15 0.077 0.410 0.438 11 -1 ' '
16 0.105 0.452 0.758 53 1 ' '
17 0.110 0.427 0.875 7 0 ' '
18 0.895 0.548 0.242 51 1 ' '
19 0.527 0.620 0.242 77 11 ' '
20 0.890 0.573 0.125 7 0 ' '
21 0.923 0.590 0.562 11 -1 ' '
22 0.162 0.614 0.606 16 1 ' '
23 0.333 0.667 0.314 7 0 ' '
24 0.677 0.705 0.749 33 3 ' '
25 0.343 0.715 0.622 13 1 ' '
26 0.343 0.785 0.122 13 1 ' '
27 0.677 0.795 0.249 34 3 ' '
28 0.527 0.880 0.742 77 11 ' '
29 0.333 0.833 0.814 7 0 ' '
30 0.162 0.886 0.106 16 1 ' '
31 0.923 0.910 0.062 11 -1 ' '
32 0.890 0.927 0.625 7 0 ' '
